data_7128142
loop_
_publ_author_name
'Li, Tianrong'
'Li, Qinzhen'
'Yang, Sha'
'Xu, Liyun'
'Chai, Jinsong'
'Li, Peng'
'Zhu, Manzhou'

_publ_section_title
;
 Surface engineering of linearly fused Au<sub>13</sub> units using
 diphosphine and Cd doping.
;
_journal_issue 38
_journal_name_full 'Chemical communications (Cambridge, England)'
_journal_page_first 4682
_journal_page_last 4685
_journal_paper_doi 10.1039/d1cc00577d
_journal_volume 57
_journal_year 2021
_chemical_formula_moiety 'C238 H277 Au29 Cd2 Fe2 P4 S17'
_chemical_formula_sum 'C238 H277 Au29 Cd2 Fe2 P4 S17'
_chemical_formula_weight 9855.01
_space_group_crystal_system orthorhombic
_space_group_IT_number 60
_space_group_name_Hall '-P 2n 2ab'
_space_group_name_H-M_alt 'P b c n'
_atom_sites_solution_hydrogens mixed
_audit_creation_date 2020-10-15
_audit_creation_method
;
Olex2 1.2
(compiled 2018.05.29 svn.r3508 for OlexSys, GUI svn.r5506)
;
_audit_update_record
;
2021-01-18 deposited with the CCDC.	2021-04-05 downloaded from the CCDC.
;
_cell_angle_alpha 90
_cell_angle_beta 90
_cell_angle_gamma 90
_cell_formula_units_Z 4
_cell_length_a 27.2386(12)
_cell_length_b 44.9120(15)
_cell_length_c 25.7433(13)
_cell_measurement_reflns_used 97378
_cell_measurement_temperature 293(2)
_cell_measurement_theta_max 70.17
_cell_measurement_theta_min 5.96
_cell_volume 31493(2)
_computing_molecular_graphics 'Olex2 (Dolomanov et al., 2009)'
_computing_publication_material 'Olex2 (Dolomanov et al., 2009)'
_computing_structure_refinement 'ShelXL (Sheldrick, 2015)'
_diffrn_ambient_temperature 293(2)
_diffrn_measured_fraction_theta_full 0.979
_diffrn_measured_fraction_theta_max 0.968
_diffrn_measurement_device_type 'STOE STADIVARI'
_diffrn_radiation_type CuK\a
_diffrn_radiation_wavelength 1.54186
_diffrn_reflns_av_R_equivalents 0.0604
_diffrn_reflns_av_unetI/netI 0.0529
_diffrn_reflns_Laue_measured_fraction_full 0.979
_diffrn_reflns_Laue_measured_fraction_max 0.968
_diffrn_reflns_limit_h_max 12
_diffrn_reflns_limit_h_min -32
_diffrn_reflns_limit_k_max 51
_diffrn_reflns_limit_k_min -54
_diffrn_reflns_limit_l_max 30
_diffrn_reflns_limit_l_min -28
_diffrn_reflns_number 170838
_diffrn_reflns_point_group_measured_fraction_full 0.979
_diffrn_reflns_point_group_measured_fraction_max 0.968
_diffrn_reflns_theta_full 67.686
_diffrn_reflns_theta_max 69.788
_diffrn_reflns_theta_min 5.954
_exptl_absorpt_coefficient_mu 27.952
_exptl_crystal_density_diffrn 2.079
_exptl_crystal_description block
_exptl_crystal_F_000 17904
_refine_diff_density_max 3.988
_refine_diff_density_min -3.792
_refine_diff_density_rms 0.295
_refine_ls_extinction_method none
_refine_ls_goodness_of_fit_ref 1.051
_refine_ls_hydrogen_treatment constr
_refine_ls_matrix_type full
_refine_ls_number_parameters 1369
_refine_ls_number_reflns 28819
_refine_ls_number_restraints 828
_refine_ls_restrained_S_all 1.044
_refine_ls_R_factor_all 0.0746
_refine_ls_R_factor_gt 0.0582
_refine_ls_shift/su_max 0.001
_refine_ls_shift/su_mean 0.000
_refine_ls_structure_factor_coef Fsqd
_refine_ls_weighting_details 'w=1/[\s^2^(Fo^2^)+(0.0694P)^2^+714.1132P] where P=(Fo^2^+2Fc^2^)/3'
_refine_ls_weighting_scheme calc
_refine_ls_wR_factor_gt 0.1431
_refine_ls_wR_factor_ref 0.1500
_reflns_Friedel_coverage 0.000
_reflns_number_gt 22567
_reflns_number_total 28819
_reflns_threshold_expression 'I > 2\s(I)'
_cod_data_source_file d1cc00577d2.cif
_cod_data_source_block 1_sq
_cod_depositor_comments 'Adding full bibliography for 7128141--7128142.cif.'
_cod_database_code 7128142
_shelx_shelxl_version_number 2016/4
_shelx_space_group_comment
;
The symmetry employed for this shelxl refinement is uniquely defined
by the following loop, which should always be used as a source of
symmetry information in preference to the above space-group names.
They are only intended as comments.
;
_olex2_refinement_description
;
1. Fixed Uiso
 At 1.2 times of:
  All C(H) groups
 At 1.5 times of:
  All C(H,H,H) groups
2. Restrained distances
 C1IA-C9IA
 1.5 with sigma of 0.01
 C49-C29
 1.5 with sigma of 0.01
 C2GA-C0IA
 1.5 with sigma of 0.01
 C54-C29 = C29-C16 = C31-C29
 1.55 with sigma of 0.01
 C16-C31
 2.5 with sigma of 0.01
 C54-C16
 2.5 with sigma of 0.01
 C54-C31
 2.5 with sigma of 0.01
 C5-C1IA
 1.55 with sigma of 0.01
 H5B-H2JB_$1
 2 with sigma of 0.01
 H5A-H2JB_$1
 2 with sigma of 0.01
 H16C-H64
 2 with sigma of 0.01
 H5B-H2JA_$1
 2 with sigma of 0.01
 H5B_$1-H5B
 2 with sigma of 0.01
 H4IA-H4IA_$1
 2 with sigma of 0.01
 C5-C1IA \\sim C4-C1IA \\sim C2JA-C1IA
 with sigma of 0.02
 C2JA-C4 \\sim C2JA-C5 \\sim C4-C5
 with sigma of 0.02
 C9IA-C2JA \\sim C9IA-C4 \\sim C9IA-C5
 with sigma of 0.02
 C1IA-C5IA \\sim C1IA-C5GA
 with sigma of 0.02
 C29-C16 \\sim C54-C29 \\sim C31-C29
 with sigma of 0.02
 C3-C0IA \\sim C2-C0IA \\sim C1-C0IA
 with sigma of 0.02
 C1-C2 \\sim C1-C3 \\sim C2-C3
 with sigma of 0.02
 C2GA-C1 \\sim C2GA-C2 \\sim C2GA-C3
 with sigma of 0.02
 C9EA-C17 \\sim C9EA-C17A
 with sigma of 0.02
 C9EA-C2IA \\sim C9EA-C2IB
 with sigma of 0.02
 C9EA-C3IA \\sim C9EA-C3IB
 with sigma of 0.02
 S29-C42 \\sim S29-C6FA
 with sigma of 0.02
3. Restrained planarity
 S10, C4AA, C5IA, C5GA
 with sigma of 0.1
 C1IA, C9IA, C4IA, C3EA
 with sigma of 0.1
 S29, C47, C6IA, C64, C29
 with sigma of 0.1
 C0IA, C2GA, S9, C4BA
 with sigma of 0.1
 C3JA, C15, C104, C13
 with sigma of 0.1
4. Uiso/Uaniso restraints and constraints
C4IA \\sim C3EA \\sim C5GA \\sim C9IA \\sim C5IA \\sim C4 \\sim C1IA \\sim C5
\\sim C2JA \\sim C4AA: within 1.7A with sigma of 0.004 and sigma for terminal
atoms of 0.008
C47 \\sim C6FA \\sim C6IA \\sim C49 \\sim C64 \\sim C42 \\sim C29 \\sim C16
\\sim C54 \\sim C31: within 1.7A with sigma of 0.004 and sigma for terminal
atoms of 0.008
C4BA \\sim C6CA \\sim C5EA \\sim C4HA \\sim C2GA \\sim C0JA \\sim C2 \\sim C0IA
\\sim C1 \\sim C3: within 1.7A with sigma of 0.004 and sigma for terminal atoms
of 0.008
C0AA \\sim C1BA \\sim C9BA \\sim C6AA \\sim C9AA \\sim C2BA \\sim C9EA \\sim
C2IA \\sim C3IA \\sim C17A \\sim C2IB \\sim C3IB \\sim C17: within 1.7A with
sigma of 0.004 and sigma for terminal atoms of 0.008
Uanis(C29) \\sim Ueq, Uanis(C16) \\sim Ueq, Uanis(C31) \\sim Ueq, Uanis(C54)
\\sim Ueq, Uanis(C64) \\sim Ueq, Uanis(C42) \\sim Ueq, Uanis(C47) \\sim Ueq,
Uanis(C49) \\sim Ueq, Uanis(C6IA) \\sim Ueq, Uanis(C6FA) \\sim Ueq, Uanis(C4IA)
\\sim Ueq, Uanis(C4AA) \\sim Ueq, Uanis(C3EA) \\sim Ueq, Uanis(C5GA) \\sim Ueq,
Uanis(C9IA) \\sim Ueq, Uanis(C5IA) \\sim Ueq, Uanis(C4) \\sim Ueq, Uanis(C1IA)
\\sim Ueq, Uanis(C5) \\sim Ueq, Uanis(C2JA) \\sim Ueq, Uanis(C2) \\sim Ueq,
Uanis(C0IA) \\sim Ueq, Uanis(C1) \\sim Ueq, Uanis(C3) \\sim Ueq, Uanis(C9EA)
\\sim Ueq, Uanis(C17) \\sim Ueq, Uanis(C2IA) \\sim Ueq, Uanis(C3IA) \\sim Ueq,
Uanis(C9GA) \\sim Ueq, Uanis(C0HA) \\sim Ueq, Uanis(C8) \\sim Ueq, Uanis(C14)
\\sim Ueq, Uanis(C3JA) \\sim Ueq, Uanis(C33) \\sim Ueq, Uanis(C87) \\sim Ueq,
Uanis(C100) \\sim Ueq, Uanis(C3BA) \\sim Ueq, Uanis(C8BA) \\sim Ueq,
Uanis(C7AA) \\sim Ueq, Uanis(C8AA) \\sim Ueq, Uanis(C4DA) \\sim Ueq,
Uanis(C5DA) \\sim Ueq, Uanis(C1EA) \\sim Ueq, Uanis(C5HA) \\sim Ueq,
Uanis(C1GA) \\sim Ueq, Uanis(C0FA) \\sim Ueq, Uanis(C9) \\sim Ueq, Uanis(C11)
\\sim Ueq, Uanis(C20) \\sim Ueq, Uanis(C24) \\sim Ueq: with sigma of 0.01 and
sigma for terminal atoms of 0.02
Uanis(C17A) \\sim Ueq, Uanis(C2IB) \\sim Ueq, Uanis(C3IB) \\sim Ueq: with sigma
of 0.01 and sigma for terminal atoms of 0.02
Uanis(C6) \\sim Ueq, Uanis(C19) \\sim Ueq, Uanis(C6HA) \\sim Ueq, Uanis(C4EA)
\\sim Ueq, Uanis(C9HA) \\sim Ueq, Uanis(C7) \\sim Ueq, Uanis(C7IA) \\sim Ueq,
Uanis(C8IA) \\sim Ueq, Uanis(C13) \\sim Ueq, Uanis(C8GA) \\sim Ueq, Uanis(C15)
\\sim Ueq, Uanis(C104) \\sim Ueq, Uanis(C3JA) \\sim Ueq, Uanis(C33) \\sim Ueq,
Uanis(C87) \\sim Ueq, Uanis(C100) \\sim Ueq: with sigma of 0.01 and sigma for
terminal atoms of 0.02
Uanis(C3FA) \\sim Ueq, Uanis(C2EA) \\sim Ueq, Uanis(C3GA) \\sim Ueq,
Uanis(C3HA) \\sim Ueq, Uanis(C7HA) \\sim Ueq, Uanis(C7FA) \\sim Ueq: with sigma
of 0.01 and sigma for terminal atoms of 0.02
Uanis(C5BA) \\sim Ueq, Uanis(C3DA) \\sim Ueq, Uanis(C8DA) \\sim Ueq,
Uanis(C2CA) \\sim Ueq, Uanis(C4FA) \\sim Ueq, Uanis(C6EA) \\sim Ueq,
Uanis(C7EA) \\sim Ueq, Uanis(C2FA) \\sim Ueq, Uanis(C6GA) \\sim Ueq,
Uanis(C1JA) \\sim Ueq: with sigma of 0.01 and sigma for terminal atoms of 0.02
5. Others
 Sof(C17A)=Sof(H17D)=Sof(H17E)=Sof(H17F)=Sof(C2IB)=Sof(H2ID)=Sof(H2IE)=
 Sof(H2IF)=Sof(C3IB)=Sof(H3ID)=Sof(H3IE)=Sof(H3IF)=1-FVAR(1)
 Sof(C17)=Sof(H17A)=Sof(H17B)=Sof(H17C)=Sof(C2IA)=Sof(H2IA)=Sof(H2IB)=
 Sof(H2IC)=Sof(C3IA)=Sof(H3IA)=Sof(H3IB)=Sof(H3IC)=FVAR(1)
 Fixed Sof: C7IA(0.5) C13(0.5) H13(0.5) C8GA(0.5) H8GA(0.5) C15(0.5) C8IA(0.5)
 H8IA(0.5) C104(0.5) H104(0.5) C3JA(0.5) C33(0.5) H33A(0.5) H33B(0.5) H33C(0.5)
 C87(0.5) H87A(0.5) H87B(0.5) H87C(0.5) C100(0.5) H10A(0.5) H10B(0.5) H10C(0.5)
6.a Riding coordinates:
 C4(H4A,H4B,H4C), C33(H33A,H33B,H33C)
6.b Aromatic/amide H refined with riding coordinates:
 C1BA(H1BA), C3BA(H3BA), C7BA(H7BA), C8BA(H8BA), C9BA(H9BA), C1AA(H1AA),
 C2AA(H2AA), C3AA(H3AA), C5AA(H5AA), C6AA(H6AA), C9AA(H9AA), C1DA(H1DA),
 C3DA(H3DA), C4DA(H4DA), C5DA(H5DA), C7DA(H7DA), C8DA(H8DA), C9DA(H9DA),
 C1CA(H1CA), C2CA(H2CA), C4CA(H4CA), C5CA(H5CA), C6CA(H6CA), C7CA(H7CA),
 C8CA(H8CA), C9CA(H9CA), C0DA(H0DA), C2DA(H2DA), C0EA(H0EA), C4FA(H4FA),
 C5FA(H5FA), C7FA(H7FA), C8FA(H8FA), C9FA(H9FA), C2EA(H2EA), C5EA(H5EA),
 C0GA(H0GA), C1HA(H1HA), C3HA(H3HA), C4HA(H4HA), C7HA(H7HA), C3GA(H3GA),
 C4GA(H4GA), C7GA(H7GA), C2HA(H2HA), C0JA(H0JA), C6(H6), C7(H7), C9HA(H9HA),
 C6HA(H6HA), C19(H19), C10(H10), C13(H13), C8GA(H8GA), C8IA(H8IA), C104(H104),
 C4IA(H4IA), C3EA(H3EA), C5GA(H5GA), C5IA(H5IA), C42(H42), C64(H64), C6IA(H6IA),
  C6FA(H6FA)
6.c Fitted hexagon refined as free rotating group:
 C6(C7,C9HA,C4EA,C6HA,C19), C7IA(C13,C8GA,C15,C8IA,C104), C4IA(C4AA,C3EA,C5GA,
 C9IA,C5IA), C47(C42,C64,C49,C6IA,C6FA)
6.d Idealised Me refined as rotating group:
 C6EA(H6EA,H6EB,H6EC), C0FA(H0FA,H0FB,H0FC), C5HA(H5HA,H5HB,H5HC), C1GA(H1GA,
 H1GB,H1GC), C6GA(H6GA,H6GB,H6GC), C9GA(H9GA,H9GB,H9GC), C0HA(H0HA,H0HB,H0HC),
 C1JA(H1JA,H1JB,H1JC), C11(H11A,H11B,H11C), C14(H14A,H14B,H14C), C17(H17A,H17B,
 H17C), C20(H20A,H20B,H20C), C2IA(H2IA,H2IB,H2IC), C3IA(H3IA,H3IB,H3IC),
 C24(H24A,H24B,H24C), C5(H5A,H5B,H5C), C2JA(H2JA,H2JB,H2JC), C16(H16A,H16B,
 H16C), C31(H31A,H31B,H31C), C54(H54A,H54B,H54C), C2(H2A,H2B,H2C), C1(H1A,H1B,
 H1C), C3(H3A,H3B,H3C), C87(H87A,H87B,H87C), C100(H10A,H10B,H10C), C17A(H17D,
 H17E,H17F), C2IB(H2ID,H2IE,H2IF), C3IB(H3ID,H3IE,H3IF)
;
_olex2_submission_special_instructions 'No special instructions were received'

loop_
_space_group_symop_operation_xyz
'x, y, z'
'-x+1/2, -y+1/2, z+1/2'
'x+1/2, -y+1/2, -z'
'-x, y, -z+1/2'
'-x, -y, -z'
'x-1/2, y-1/2, -z-1/2'
'-x-1/2, y-1/2, z'
'x, -y, z-1/2'

loop_
_atom_site_label
_atom_site_type_symbol
_atom_site_fract_x
_atom_site_fract_y
_atom_site_fract_z
_atom_site_U_iso_or_equiv
_atom_site_adp_type
_atom_site_occupancy
_atom_site_site_symmetry_order
_atom_site_calc_flag
_atom_site_refinement_flags_posn
_atom_site_refinement_flags_adp
_atom_site_refinement_flags_occupancy
_atom_site_disorder_assembly
_atom_site_disorder_group
Au1 Au 0.44673(2) 0.26666(2) 0.26412(2) 0.02139(12) Uani 1 1 d . . . . .
Au1B Au 0.46919(2) 0.30382(2) 0.35131(2) 0.02295(12) Uani 1 1 d . . . . .
Au1C Au 0.40075(2) 0.32206(2) 0.27813(2) 0.02084(12) Uani 1 1 d . . . . .
Au1D Au 0.29935(2) 0.27371(2) 0.43986(3) 0.03414(15) Uani 1 1 d . . . . .
Au1F Au 0.43031(2) 0.36534(2) 0.20921(3) 0.02712(13) Uani 1 1 d . . . . .
Au6 Au 0.37400(2) 0.27754(2) 0.34535(2) 0.02335(12) Uani 1 1 d . . . . .
Au7 Au 0.34775(2) 0.27652(2) 0.23732(2) 0.02221(12) Uani 1 1 d . . . . .
Au9 Au 0.36373(2) 0.37838(2) 0.29043(3) 0.03128(15) Uani 1 1 d . . . . .
Au10 Au 0.57629(2) 0.30489(2) 0.32312(2) 0.02315(12) Uani 1 1 d . . . . .
Au11 Au 0.30599(2) 0.32407(2) 0.31044(2) 0.02615(13) Uani 1 1 d . . . . .
Au12 Au 0.500000 0.32161(2) 0.250000 0.02144(16) Uani 1 2 d S T P . .
Au14 Au 0.33418(2) 0.33782(2) 0.20419(2) 0.02569(13) Uani 1 1 d . . . . .
Au16 Au 0.46370(2) 0.36747(2) 0.31629(3) 0.02766(14) Uani 1 1 d . . . . .
Au18 Au 0.38786(2) 0.33919(2) 0.37880(2) 0.02860(14) Uani 1 1 d . . . . .
Au1K Au 0.29777(3) 0.41308(2) 0.37620(5) 0.0765(3) Uani 1 1 d . . . . .
Cd1P Cd 0.28426(4) 0.34728(2) 0.42706(4) 0.0324(2) Uani 1 1 d . . . . .
S1 S 0.53821(12) 0.29139(7) 0.40323(13) 0.0247(7) Uani 1 1 d . . . . .
S9 S 0.37299(13) 0.35445(7) 0.46418(14) 0.0286(7) Uani 1 1 d . . . . .
S10 S 0.46902(12) 0.39373(7) 0.14440(15) 0.0283(7) Uani 1 1 d . . . . .
P11 P 0.30607(13) 0.23667(7) 0.20446(14) 0.0252(7) Uani 1 1 d . . . . .
P22 P 0.27791(13) 0.34691(9) 0.14050(16) 0.0325(8) Uani 1 1 d . . . . .
S28 S 0.22887(12) 0.33216(8) 0.34978(15) 0.0317(8) Uani 1 1 d . . . . .
S29 S 0.34413(18) 0.42858(9) 0.3080(3) 0.082(2) Uani 1 1 d D . . . .
S31 S 0.34071(14) 0.23766(8) 0.39326(14) 0.0324(8) Uani 1 1 d . . . . .
S32 S 0.26034(15) 0.30687(10) 0.49428(16) 0.0412(9) Uani 1 1 d . . . . .
S37 S 0.500000 0.22663(12) 0.250000 0.097(4) Uani 1 2 d S T P . .
S39 S 0.2485(2) 0.39994(12) 0.4446(3) 0.0737(18) Uani 1 1 d . . . . .
Fe2 Fe 0.23507(9) 0.27603(6) 0.12359(9) 0.0333(5) Uani 1 1 d . . . . .
C0AA C 0.5398(5) 0.3234(3) 0.4451(6) 0.0301(19) Uani 1 1 d . U . . .
C1BA C 0.5018(6) 0.3282(3) 0.4794(6) 0.0314(19) Uani 1 1 d . U . . .
H1BA H 0.474670 0.315593 0.479229 0.038 Uiso 1 1 calc R . . . .
C3BA C 0.1994(6) 0.2439(4) 0.3586(6) 0.038(4) Uani 1 1 d . U . . .
H3BA H 0.209403 0.226769 0.341227 0.045 Uiso 1 1 calc R . . . .
C4BA C 0.3815(8) 0.3935(4) 0.4650(9) 0.064(3) Uani 1 1 d . U . . .
C5BA C 0.3843(6) 0.2280(4) 0.4431(6) 0.036(4) Uani 1 1 d . U . . .
C6BA C 0.2469(5) 0.2482(3) 0.1855(5) 0.029(3) Uani 1 1 d . . . . .
C7BA C 0.2802(6) 0.2692(4) 0.0593(6) 0.037(4) Uani 1 1 d . . . . .
H7BA H 0.294008 0.251067 0.049547 0.045 Uiso 1 1 calc R . . . .
C8BA C 0.2184(5) 0.2703(3) 0.3455(5) 0.029(3) Uani 1 1 d . U . . .
H8BA H 0.242400 0.270565 0.319803 0.034 Uiso 1 1 calc R . . . .
C9BA C 0.5812(6) 0.3660(3) 0.4812(6) 0.0360(19) Uani 1 1 d . U . . .
H9BA H 0.608095 0.378787 0.481207 0.043 Uiso 1 1 calc R . . . .
C1AA C 0.3382(6) 0.1792(4) 0.0851(7) 0.042(4) Uani 1 1 d . . . . .
H1AA H 0.325137 0.161836 0.071184 0.050 Uiso 1 1 calc R . . . .
C2AA C 0.3786(6) 0.1917(4) 0.0623(7) 0.043(4) Uani 1 1 d . . . . .
H2AA H 0.393246 0.182782 0.033647 0.052 Uiso 1 1 calc R . . . .
C3AA C 0.1793(5) 0.2792(4) 0.1766(7) 0.039(4) Uani 1 1 d . . . . .
H3AA H 0.157969 0.295196 0.180332 0.047 Uiso 1 1 calc R . . . .
C5AA C 0.2045(5) 0.3537(3) 0.2132(6) 0.035(3) Uani 1 1 d . . . . .
H5AA H 0.227732 0.346418 0.236321 0.042 Uiso 1 1 calc R . . . .
C6AA C 0.5039(6) 0.3513(3) 0.5136(6) 0.0353(19) Uani 1 1 d . U . . .
H6AA H 0.477945 0.354053 0.536572 0.042 Uiso 1 1 calc R . . . .
C7AA C 0.1636(6) 0.2420(4) 0.3993(7) 0.042(4) Uani 1 1 d . U . . .
C8AA C 0.2051(5) 0.2973(3) 0.3674(6) 0.030(3) Uani 1 1 d . U . . .
C9AA C 0.5798(6) 0.3422(3) 0.4462(6) 0.0335(19) Uani 1 1 d . U . . .
H9AA H 0.605953 0.339091 0.423580 0.040 Uiso 1 1 calc R . . . .
C0BA C 0.2168(6) 0.3577(4) 0.1639(6) 0.038(4) Uani 1 1 d . . . . .
C2BA C 0.5435(6) 0.3710(3) 0.5156(7) 0.0390(18) Uani 1 1 d . U . . .
C0CA C 0.3344(5) 0.2182(3) 0.1490(6) 0.028(3) Uani 1 1 d . . . . .
C1DA C 0.2244(5) 0.2759(4) 0.2032(7) 0.038(4) Uani 1 1 d . . . . .
H1DA H 0.237368 0.289023 0.227564 0.045 Uiso 1 1 calc R . . . .
C3DA C 0.3734(6) 0.2037(4) 0.4744(7) 0.041(4) Uani 1 1 d . U . . .
H3DA H 0.346442 0.191796 0.466729 0.049 Uiso 1 1 calc R . . . .
C4DA C 0.1683(6) 0.2954(4) 0.4071(7) 0.044(4) Uani 1 1 d . U . . .
H4DA H 0.156099 0.312733 0.422138 0.053 Uiso 1 1 calc R . . . .
C5DA C 0.1512(6) 0.2686(4) 0.4227(7) 0.044(4) Uani 1 1 d . U . . .
H5DA H 0.129963 0.268054 0.450961 0.052 Uiso 1 1 calc R . . . .
C6DA C 0.2679(6) 0.3159(4) 0.0991(6) 0.041(4) Uani 1 1 d . . . . .
C7DA C 0.3765(6) 0.2310(3) 0.1262(6) 0.034(3) Uani 1 1 d . . . . .
H7DA H 0.390157 0.248081 0.140491 0.041 Uiso 1 1 calc R . . . .
C8DA C 0.4271(6) 0.2447(4) 0.4542(6) 0.041(4) Uani 1 1 d . U . . .
H8DA H 0.436071 0.260588 0.433150 0.050 Uiso 1 1 calc R . . . .
C9DA C 0.1715(6) 0.2544(4) 0.1433(7) 0.045(4) Uani 1 1 d . . . . .
H9DA H 0.144763 0.251357 0.121394 0.054 Uiso 1 1 calc R . . . .
C1CA C 0.3007(7) 0.2906(4) 0.0922(6) 0.040(4) Uani 1 1 d . . . . .
H1CA H 0.331405 0.288958 0.107700 0.048 Uiso 1 1 calc R . . . .
C2CA C 0.4028(7) 0.1970(4) 0.5173(7) 0.049(4) Uani 1 1 d . U . . .
H2CA H 0.394535 0.181003 0.538568 0.059 Uiso 1 1 calc R . . . .
C3CA C 0.3045(7) 0.3156(4) 0.5441(7) 0.048(5) Uani 1 1 d . . . . .
C4CA C 0.3976(7) 0.2181(4) 0.0826(7) 0.047(4) Uani 1 1 d . . . . .
H4CA H 0.424495 0.227113 0.066813 0.056 Uiso 1 1 calc R . . . .
C5CA C 0.1822(7) 0.3697(4) 0.1282(7) 0.051(5) Uani 1 1 d . . . . .
H5CA H 0.190300 0.373212 0.093617 0.062 Uiso 1 1 calc R . . . .
C6CA C 0.3571(8) 0.4106(4) 0.5027(9) 0.067(3) Uani 1 1 d . U . . .
H6CA H 0.338316 0.401703 0.528537 0.081 Uiso 1 1 calc R . . . .
C7CA C 0.3816(8) 0.3075(5) 0.5890(7) 0.056(5) Uani 1 1 d . . . . .
H7CA H 0.411252 0.297312 0.591696 0.067 Uiso 1 1 calc R . . . .
C8CA C 0.2944(8) 0.3384(4) 0.5780(7) 0.057(5) Uani 1 1 d . . . . .
H8CA H 0.265929 0.349546 0.574072 0.069 Uiso 1 1 calc R . . . .
C9CA C 0.3260(9) 0.3447(5) 0.6172(8) 0.067(7) Uani 1 1 d . . . . .
H9CA H 0.317979 0.359727 0.640476 0.080 Uiso 1 1 calc R . . . .
C0DA C 0.3159(6) 0.1922(3) 0.1294(6) 0.038(4) Uani 1 1 d . . . . .
H0DA H 0.288961 0.183110 0.144922 0.045 Uiso 1 1 calc R . . . .
C2DA C 0.2131(5) 0.2346(4) 0.1500(6) 0.035(4) Uani 1 1 d . . . . .
H2DA H 0.217191 0.216265 0.133910 0.042 Uiso 1 1 calc R . . . .
C0EA C 0.2343(6) 0.2805(4) 0.0440(7) 0.047(4) Uani 1 1 d . . . . .
H0EA H 0.213215 0.271214 0.020764 0.056 Uiso 1 1 calc R . . . .
C1FA C 0.1888(8) 0.3999(4) 0.4159(8) 0.055(5) Uani 1 1 d . . . . .
C3FA C 0.3005(6) 0.2064(3) 0.2501(6) 0.034(3) Uani 1 1 d . U . . .
C4FA C 0.4548(7) 0.2373(4) 0.4959(8) 0.053(5) Uani 1 1 d . U . . .
H4FA H 0.482567 0.248657 0.502747 0.064 Uiso 1 1 calc R . . . .
C5FA C 0.1219(7) 0.3710(5) 0.1988(7) 0.054(5) Uani 1 1 d . . . . .
H5FA H 0.090107 0.374758 0.210395 0.065 Uiso 1 1 calc R . . . .
C7FA C 0.3407(7) 0.1957(4) 0.2754(8) 0.053(5) Uani 1 1 d . U . . .
H7FA H 0.370800 0.204994 0.270361 0.064 Uiso 1 1 calc R . . . .
C8FA C 0.1567(6) 0.3604(4) 0.2314(6) 0.040(4) Uani 1 1 d . . . . .
H8FA H 0.149161 0.357405 0.266273 0.048 Uiso 1 1 calc R . . . .
C9FA C 0.2247(6) 0.3077(5) 0.0684(6) 0.046(4) Uani 1 1 d . . . . .
H9FA H 0.195906 0.318667 0.065616 0.056 Uiso 1 1 calc R . . . .
C1EA C 0.1423(7) 0.2113(4) 0.4136(7) 0.045(4) Uani 1 1 d . U . . .
C2EA C 0.2553(8) 0.1920(4) 0.2580(8) 0.059(5) Uani 1 1 d . U . . .
H2EA H 0.226946 0.197869 0.240650 0.071 Uiso 1 1 calc R . . . .
C5EA C 0.4098(8) 0.4086(4) 0.4319(9) 0.068(3) Uani 1 1 d . U . . .
H5EA H 0.428890 0.397395 0.409100 0.082 Uiso 1 1 calc R . . . .
C6EA C 0.5269(6) 0.1968(5) 0.5577(8) 0.058(5) Uani 1 1 d . U . . .
H6EA H 0.522784 0.179666 0.535701 0.087 Uiso 1 1 calc GR . . . .
H6EB H 0.547121 0.191546 0.586846 0.087 Uiso 1 1 calc GR . . . .
H6EC H 0.542402 0.212447 0.538330 0.087 Uiso 1 1 calc GR . . . .
C7EA C 0.4445(7) 0.2139(4) 0.5287(7) 0.046(4) Uani 1 1 d . U . . .
C8EA C 0.3704(9) 0.3292(5) 0.6240(8) 0.064(6) Uani 1 1 d . . . . .
C9EA C 0.5444(7) 0.3971(4) 0.5533(7) 0.046(2) Uani 1 1 d D U . . .
C0FA C 0.1827(7) 0.1909(4) 0.4319(8) 0.056(5) Uani 1 1 d . U . . .
H0FA H 0.204262 0.186483 0.403450 0.084 Uiso 1 1 calc GR . . . .
H0FB H 0.168699 0.172752 0.444906 0.084 Uiso 1 1 calc GR . . . .
H0FC H 0.200962 0.200485 0.459122 0.084 Uiso 1 1 calc GR . . . .
C2FA C 0.4755(7) 0.2075(5) 0.5774(8) 0.058(5) Uani 1 1 d . U . . .
C0GA C 0.1351(6) 0.3762(5) 0.1478(8) 0.060(6) Uani 1 1 d . . . . .
H0GA H 0.111845 0.384207 0.125426 0.072 Uiso 1 1 calc R . . . .
C1HA C 0.3482(7) 0.3002(4) 0.5481(6) 0.053(5) Uani 1 1 d . . . . .
H1HA H 0.355769 0.285198 0.524418 0.064 Uiso 1 1 calc R . . . .
C3HA C 0.2550(9) 0.1670(5) 0.2952(9) 0.073(6) Uani 1 1 d . U . . .
H3HA H 0.225876 0.157145 0.302746 0.088 Uiso 1 1 calc R . . . .
C4HA C 0.3621(9) 0.4413(5) 0.4997(10) 0.073(3) Uani 1 1 d . U . . .
H4HA H 0.347471 0.452588 0.525686 0.088 Uiso 1 1 calc R . . . .
C5HA C 0.1042(8) 0.2145(5) 0.4577(9) 0.075(7) Uani 1 1 d . U . . .
H5HA H 0.112153 0.231486 0.478620 0.112 Uiso 1 1 calc GR . . . .
H5HB H 0.104674 0.196877 0.478929 0.112 Uiso 1 1 calc GR . . . .
H5HC H 0.072062 0.216966 0.443021 0.112 Uiso 1 1 calc GR . . . .
C7HA C 0.3382(10) 0.1712(5) 0.3087(9) 0.071(6) Uani 1 1 d . U . . .
H7HA H 0.366646 0.163921 0.324184 0.085 Uiso 1 1 calc R . . . .
C8HA C 0.0914(8) 0.4036(5) 0.3844(11) 0.071(6) Uani 1 1 d . . . . .
C1GA C 0.1161(9) 0.1982(5) 0.3668(9) 0.076(7) Uani 1 1 d . U . . .
H1GA H 0.091415 0.211798 0.354936 0.114 Uiso 1 1 calc GR . . . .
H1GB H 0.101013 0.179652 0.376386 0.114 Uiso 1 1 calc GR . . . .
H1GC H 0.139461 0.194738 0.339499 0.114 Uiso 1 1 calc GR . . . .
C2GA C 0.3877(8) 0.4566(4) 0.4601(9) 0.080(3) Uani 1 1 d D U . . .
C3GA C 0.2970(11) 0.1586(6) 0.3181(11) 0.088(8) Uani 1 1 d . U . . .
H3GA H 0.296081 0.143009 0.341834 0.105 Uiso 1 1 calc R . . . .
C4GA C 0.1290(8) 0.4135(6) 0.3568(9) 0.074(7) Uani 1 1 d . . . . .
H4GA H 0.121682 0.422017 0.324798 0.088 Uiso 1 1 calc R . . . .
C6GA C 0.4536(9) 0.1835(6) 0.6121(9) 0.083(7) Uani 1 1 d . U . . .
H6GA H 0.440566 0.167805 0.590906 0.125 Uiso 1 1 calc GR . . . .
H6GB H 0.427774 0.191945 0.632758 0.125 Uiso 1 1 calc GR . . . .
H6GC H 0.478655 0.175661 0.634453 0.125 Uiso 1 1 calc GR . . . .
C7GA C 0.1497(8) 0.3882(6) 0.4446(10) 0.080(8) Uani 1 1 d . . . . .
H7GA H 0.156064 0.378630 0.475924 0.096 Uiso 1 1 calc R . . . .
C9GA C 0.4525(9) 0.3224(5) 0.6652(9) 0.075(7) Uani 1 1 d . U . . .
H9GA H 0.450781 0.306522 0.640355 0.113 Uiso 1 1 calc GR . . . .
H9GB H 0.461885 0.314581 0.698430 0.113 Uiso 1 1 calc GR . . . .
H9GC H 0.476387 0.336785 0.654019 0.113 Uiso 1 1 calc GR . . . .
C0HA C 0.4117(11) 0.3711(6) 0.6768(11) 0.099(9) Uani 1 1 d . U . . .
H0HA H 0.436666 0.377871 0.653224 0.149 Uiso 1 1 calc GR . . . .
H0HB H 0.421895 0.375026 0.711871 0.149 Uiso 1 1 calc GR . . . .
H0HC H 0.381622 0.381489 0.669854 0.149 Uiso 1 1 calc GR . . . .
C2HA C 0.1774(8) 0.4125(7) 0.3704(9) 0.082(8) Uani 1 1 d . . . . .
H2HA H 0.201596 0.420262 0.348781 0.099 Uiso 1 1 calc R . . . .
C1JA C 0.4822(8) 0.2362(6) 0.6076(9) 0.071(6) Uani 1 1 d . U . . .
H1JA H 0.492010 0.231572 0.642573 0.107 Uiso 1 1 calc GR . . . .
H1JB H 0.451827 0.246958 0.608221 0.107 Uiso 1 1 calc GR . . . .
H1JC H 0.507095 0.248073 0.591340 0.107 Uiso 1 1 calc GR . . . .
C0JA C 0.4136(9) 0.4390(5) 0.4281(10) 0.074(3) Uani 1 1 d . U . . .
H0JA H 0.434079 0.447439 0.403252 0.089 Uiso 1 1 calc R . . . .
C6 C 0.3113(7) 0.4248(4) 0.0310(7) 0.109(10) Uani 1 1 d . U . . .
H6 H 0.316800 0.441013 0.009216 0.131 Uiso 1 1 calc R . . . .
C7 C 0.3247(6) 0.4263(3) 0.0830(7) 0.094(8) Uani 1 1 d G U . . .
H7 H 0.339142 0.443532 0.096070 0.113 Uiso 1 1 calc R . . . .
C9HA C 0.3164(5) 0.4021(3) 0.1155(5) 0.067(6) Uani 1 1 d G U . . .
H9HA H 0.325359 0.403157 0.150359 0.080 Uiso 1 1 calc R . . . .
C4EA C 0.2948(5) 0.3764(3) 0.0960(5) 0.058(5) Uani 1 1 d G U . . .
C6HA C 0.2814(5) 0.3749(3) 0.0440(6) 0.068(6) Uani 1 1 d G U . . .
H6HA H 0.266891 0.357743 0.030942 0.081 Uiso 1 1 calc R . . . .
C19 C 0.2896(7) 0.3991(4) 0.0115(5) 0.128(12) Uani 1 1 d G U . . .
H19 H 0.280674 0.398118 -0.023348 0.154 Uiso 1 1 calc R . . . .
C8 C 0.4037(9) 0.3370(5) 0.6695(10) 0.074(6) Uani 1 1 d . U . . .
C9 C 0.0385(10) 0.4079(7) 0.3607(12) 0.088(8) Uani 1 1 d . U . . .
C10 C 0.1026(9) 0.3908(6) 0.4276(11) 0.090(9) Uani 1 1 d . . . . .
H10 H 0.077456 0.382907 0.447926 0.108 Uiso 1 1 calc R . . . .
C11 C 0.0270(9) 0.3817(7) 0.3263(11) 0.098(9) Uani 1 1 d . U . . .
H11A H 0.048114 0.382028 0.296472 0.148 Uiso 1 1 calc GR . . . .
H11B H -0.006607 0.382739 0.315297 0.148 Uiso 1 1 calc GR . . . .
H11C H 0.032208 0.363558 0.345327 0.148 Uiso 1 1 calc GR . . . .
C14 C 0.3763(11) 0.3261(7) 0.7202(10) 0.104(9) Uani 1 1 d . U . . .
H14A H 0.345143 0.336030 0.722932 0.156 Uiso 1 1 calc GR . . . .
H14B H 0.395877 0.330717 0.750149 0.156 Uiso 1 1 calc GR . . . .
H14C H 0.371127 0.304994 0.718390 0.156 Uiso 1 1 calc GR . . . .
C17 C 0.5413(11) 0.3861(6) 0.6098(10) 0.050(3) Uani 0.657(17) 1 d D U . A 1
H17A H 0.517226 0.370615 0.612264 0.076 Uiso 0.657(17) 1 calc GR . . A 1
H17B H 0.532095 0.402397 0.631923 0.076 Uiso 0.657(17) 1 calc GR . . A 1
H17C H 0.572735 0.378588 0.620343 0.076 Uiso 0.657(17) 1 calc GR . . A 1
C20 C 0.0016(10) 0.4056(7) 0.4072(12) 0.108(10) Uani 1 1 d . U . . .
H20A H 0.006748 0.387204 0.425336 0.162 Uiso 1 1 calc GR . . . .
H20B H -0.031445 0.406296 0.394258 0.162 Uiso 1 1 calc GR . . . .
H20C H 0.006791 0.421977 0.430632 0.162 Uiso 1 1 calc GR . . . .
C2IA C 0.5057(10) 0.4182(6) 0.5437(12) 0.051(3) Uani 0.657(17) 1 d D U . A 1
H2IA H 0.504496 0.422787 0.507270 0.076 Uiso 0.657(17) 1 calc GR . . A 1
H2IB H 0.511936 0.436119 0.562996 0.076 Uiso 0.657(17) 1 calc GR . . A 1
H2IC H 0.474872 0.409877 0.554372 0.076 Uiso 0.657(17) 1 calc GR . . A 1
C3IA C 0.5954(9) 0.4142(6) 0.5525(12) 0.051(3) Uani 0.657(17) 1 d D U . A 1
H3IA H 0.621661 0.400205 0.556872 0.076 Uiso 0.657(17) 1 calc GR . . A 1
H3IB H 0.596164 0.428482 0.580257 0.076 Uiso 0.657(17) 1 calc GR . . A 1
H3IC H 0.599119 0.424325 0.519875 0.076 Uiso 0.657(17) 1 calc GR . . A 1
C7IA C 0.5021(8) 0.2018(4) 0.2920(7) 0.029(6) Uani 0.5 1 d . U . . .
C13 C 0.4747(7) 0.2050(3) 0.3372(8) 0.047(8) Uani 0.5 1 d G U . . .
H13 H 0.457044 0.222454 0.342987 0.057 Uiso 0.5 1 calc R . . . .
C8GA C 0.4735(7) 0.1822(4) 0.3737(6) 0.026(6) Uani 0.5 1 d G U . . .
H8GA H 0.455114 0.184390 0.403878 0.031 Uiso 0.5 1 calc R . . . .
C15 C 0.4998(7) 0.1562(3) 0.3650(7) 0.041(7) Uani 0.5 1 d G U . . .
C8IA C 0.5273(8) 0.1529(4) 0.3199(9) 0.057(10) Uani 0.5 1 d G U . . .
H8IA H 0.544923 0.135515 0.314075 0.068 Uiso 0.5 1 calc R . . . .
C104 C 0.5285(9) 0.1757(5) 0.2834(7) 0.080(14) Uani 0.5 1 d G U . . .
H104 H 0.546853 0.173578 0.253183 0.096 Uiso 0.5 1 calc R . . . .
C4IA C 0.4609(4) 0.4383(6) 0.2123(11) 0.188(7) Uani 1 1 d . U . . .
H4IA H 0.465332 0.423752 0.237549 0.226 Uiso 1 1 calc DR . . . .
C4AA C 0.4614(4) 0.4306(6) 0.1600(12) 0.185(7) Uani 1 1 d G U . . .
C3EA C 0.4548(8) 0.4524(7) 0.1223(9) 0.186(7) Uani 1 1 d G U . . .
H3EA H 0.455126 0.447250 0.087322 0.223 Uiso 1 1 calc R . . . .
C5GA C 0.4478(9) 0.4819(6) 0.1369(8) 0.188(7) Uani 1 1 d DG U . . .
H5GA H 0.443352 0.496473 0.111651 0.226 Uiso 1 1 calc R . . . .
C9IA C 0.4473(6) 0.4896(5) 0.1892(8) 0.192(7) Uani 1 1 d DG U . . .
C5IA C 0.4539(5) 0.4678(6) 0.2269(8) 0.191(7) Uani 1 1 d DG U . . .
H5IA H 0.453558 0.472976 0.261878 0.229 Uiso 1 1 calc R . . . .
C29 C 0.1784(8) 0.4781(6) 0.1785(9) 0.169(6) Uani 1 1 d D U . . .
C24 C 0.0279(16) 0.4366(11) 0.3412(19) 0.182(19) Uani 1 1 d . U . . .
H24A H 0.054816 0.449762 0.348497 0.274 Uiso 1 1 calc GR . . . .
H24B H -0.001351 0.444105 0.357395 0.274 Uiso 1 1 calc GR . . . .
H24C H 0.022975 0.435507 0.304283 0.274 Uiso 1 1 calc GR . . . .
C4 C 0.3875(10) 0.5345(7) 0.1877(15) 0.197(8) Uani 1 1 d D U . . .
H4A H 0.387098 0.555361 0.179809 0.295 Uiso 1 1 d R . . . .
H4B H 0.367968 0.530841 0.218159 0.295 Uiso 1 1 d R . . . .
H4C H 0.374178 0.523501 0.159019 0.295 Uiso 1 1 d R . . . .
C1IA C 0.4384(7) 0.5214(6) 0.2049(9) 0.197(7) Uani 1 1 d D U . . .
C5 C 0.4739(9) 0.5454(6) 0.1838(3) 0.202(8) Uani 1 1 d D U . . .
H5A H 0.497014 0.536356 0.160512 0.303 Uiso 1 1 calc DGR . . . .
H5B H 0.491263 0.554407 0.212277 0.303 Uiso 1 1 calc DGR . . . .
H5C H 0.455567 0.560394 0.165664 0.303 Uiso 1 1 calc GR . . . .
C2JA C 0.4370(8) 0.5282(8) 0.2642(9) 0.203(8) Uani 1 1 d D U . . .
H2JA H 0.438156 0.549295 0.269601 0.305 Uiso 1 1 calc DGR . . . .
H2JB H 0.464698 0.519000 0.280838 0.305 Uiso 1 1 calc DGR . . . .
H2JC H 0.407218 0.520345 0.278867 0.305 Uiso 1 1 calc GR . . . .
C47 C 0.2956(6) 0.4422(4) 0.2698(5) 0.163(6) Uani 1 1 d . U . . .
C42 C 0.2888(8) 0.4728(4) 0.2661(9) 0.166(6) Uani 1 1 d DG U . . .
H42 H 0.309666 0.485701 0.283672 0.199 Uiso 1 1 calc R . . . .
C64 C 0.2507(9) 0.4841(5) 0.2360(10) 0.167(6) Uani 1 1 d G U . . .
H64 H 0.246160 0.504615 0.233494 0.200 Uiso 1 1 calc DR . . . .
C49 C 0.2195(8) 0.4649(7) 0.2097(8) 0.167(6) Uani 1 1 d DG U . . .
C6IA C 0.2263(8) 0.4343(7) 0.2134(9) 0.163(6) Uani 1 1 d G U . . .
H6IA H 0.205384 0.421390 0.195786 0.196 Uiso 1 1 calc R . . . .
C6FA C 0.2643(8) 0.4229(5) 0.2435(8) 0.162(6) Uani 1 1 d DG U . . .
H6FA H 0.268889 0.402476 0.245963 0.194 Uiso 1 1 calc R . . . .
C16 C 0.1766(13) 0.5125(6) 0.1816(14) 0.170(7) Uani 1 1 d D U . . .
H16A H 0.146573 0.519541 0.166445 0.255 Uiso 1 1 calc GR . . . .
H16B H 0.204002 0.520745 0.163042 0.255 Uiso 1 1 calc GR . . . .
H16C H 0.178159 0.518610 0.217326 0.255 Uiso 1 1 calc DGR . . . .
C31 C 0.1263(11) 0.4662(8) 0.1908(14) 0.172(7) Uani 1 1 d D U . . .
H31A H 0.128194 0.445408 0.199112 0.258 Uiso 1 1 calc GR . . . .
H31B H 0.105510 0.468952 0.161098 0.258 Uiso 1 1 calc GR . . . .
H31C H 0.113014 0.476907 0.219858 0.258 Uiso 1 1 calc GR . . . .
C54 C 0.1909(13) 0.4695(8) 0.1218(12) 0.172(7) Uani 1 1 d D U . . .
H54A H 0.223567 0.461555 0.120411 0.258 Uiso 1 1 calc GR . . . .
H54B H 0.188876 0.486871 0.100152 0.258 Uiso 1 1 calc GR . . . .
H54C H 0.167993 0.454818 0.109802 0.258 Uiso 1 1 calc GR . . . .
C2 C 0.4018(9) 0.5053(5) 0.5026(9) 0.102(5) Uani 1 1 d D U . . .
H2A H 0.382615 0.500261 0.532640 0.152 Uiso 1 1 calc GR . . . .
H2B H 0.400696 0.526462 0.497244 0.152 Uiso 1 1 calc GR . . . .
H2C H 0.435223 0.499226 0.508009 0.152 Uiso 1 1 calc GR . . . .
C0IA C 0.3817(6) 0.4900(4) 0.4565(7) 0.092(3) Uani 1 1 d D U . . .
C1 C 0.4041(9) 0.5025(5) 0.4094(9) 0.108(5) Uani 1 1 d D U . . .
H1A H 0.439097 0.499915 0.410849 0.162 Uiso 1 1 calc GR . . . .
H1B H 0.396604 0.523366 0.407239 0.162 Uiso 1 1 calc GR . . . .
H1C H 0.391366 0.492489 0.379385 0.162 Uiso 1 1 calc GR . . . .
C3 C 0.3282(8) 0.4984(5) 0.4546(10) 0.105(5) Uani 1 1 d D U . . .
H3A H 0.318704 0.501937 0.419218 0.157 Uiso 1 1 calc GR . . . .
H3B H 0.322951 0.516082 0.474708 0.157 Uiso 1 1 calc GR . . . .
H3C H 0.308781 0.482432 0.468615 0.157 Uiso 1 1 calc GR . . . .
C3JA C 0.4995(15) 0.1300(10) 0.4024(19) 0.075(13) Uani 0.5 1 d . U . . .
C33 C 0.5438(18) 0.1177(12) 0.422(2) 0.087(15) Uani 0.5 1 d . U . . .
H33A H 0.535972 0.103711 0.449473 0.130 Uiso 0.5 1 d R . . . .
H33B H 0.564192 0.133181 0.436363 0.130 Uiso 0.5 1 d R . . . .
H33C H 0.561072 0.107601 0.395093 0.130 Uiso 0.5 1 d R . . . .
C87 C 0.4727(18) 0.1023(10) 0.3757(19) 0.075(13) Uani 0.5 1 d . U . . .
H87A H 0.445281 0.109267 0.355652 0.113 Uiso 0.5 1 calc GR . . . .
H87B H 0.461274 0.088842 0.402044 0.113 Uiso 0.5 1 calc GR . . . .
H87C H 0.495381 0.092138 0.353331 0.113 Uiso 0.5 1 calc GR . . . .
C100 C 0.4588(19) 0.1323(12) 0.448(2) 0.087(15) Uani 0.5 1 d . U . . .
H10A H 0.469493 0.146462 0.473813 0.130 Uiso 0.5 1 calc GR . . . .
H10B H 0.454729 0.113169 0.464294 0.130 Uiso 0.5 1 calc GR . . . .
H10C H 0.428053 0.138683 0.433792 0.130 Uiso 0.5 1 calc GR . . . .
C17A C 0.4961(14) 0.3996(12) 0.583(2) 0.049(3) Uani 0.343(17) 1 d D U . A 2
H17D H 0.471858 0.409069 0.561947 0.074 Uiso 0.343(17) 1 calc GR . . A 2
H17E H 0.501272 0.411329 0.614141 0.074 Uiso 0.343(17) 1 calc GR . . A 2
H17F H 0.485007 0.380119 0.592992 0.074 Uiso 0.343(17) 1 calc GR . . A 2
C2IB C 0.547(2) 0.4233(9) 0.5211(19) 0.051(3) Uani 0.343(17) 1 d D U . A 2
H2ID H 0.577795 0.424037 0.503817 0.076 Uiso 0.343(17) 1 calc GR . . A 2
H2IE H 0.542732 0.440689 0.542392 0.076 Uiso 0.343(17) 1 calc GR . . A 2
H2IF H 0.520795 0.422581 0.495792 0.076 Uiso 0.343(17) 1 calc GR . . A 2
C3IB C 0.5922(15) 0.4010(12) 0.588(2) 0.051(3) Uani 0.343(17) 1 d D U . A 2
H3ID H 0.588386 0.389869 0.619747 0.076 Uiso 0.343(17) 1 calc GR . . A 2
H3IE H 0.596710 0.421660 0.596195 0.076 Uiso 0.343(17) 1 calc GR . . A 2
H3IF H 0.620265 0.393730 0.569496 0.076 Uiso 0.343(17) 1 calc GR . . A 2

loop_
_atom_site_aniso_label
_atom_site_aniso_U_11
_atom_site_aniso_U_22
_atom_site_aniso_U_33
_atom_site_aniso_U_23
_atom_site_aniso_U_13
_atom_site_aniso_U_12
Au1 0.0200(3) 0.0252(2) 0.0190(3) -0.0009(2) -0.0018(2) -0.00109(18)
Au1B 0.0180(3) 0.0301(3) 0.0207(3) -0.0039(2) -0.0030(2) 0.00046(19)
Au1C 0.0148(3) 0.0247(2) 0.0230(3) -0.0014(2) -0.0011(2) -0.00159(18)
Au1D 0.0290(3) 0.0484(3) 0.0250(4) 0.0059(3) 0.0009(3) -0.0080(2)
Au1F 0.0170(3) 0.0259(2) 0.0384(4) 0.0049(2) 0.0004(2) -0.00015(19)
Au6 0.0225(3) 0.0295(3) 0.0180(3) -0.0007(2) -0.0007(2) -0.0033(2)
Au7 0.0205(3) 0.0280(2) 0.0181(3) -0.0002(2) -0.0032(2) -0.00492(19)
Au9 0.0186(3) 0.0267(3) 0.0486(4) -0.0027(2) 0.0002(3) 0.0019(2)
Au10 0.0182(3) 0.0293(3) 0.0219(3) -0.0027(2) -0.0012(2) 0.00249(19)
Au11 0.0164(3) 0.0346(3) 0.0274(3) -0.0018(2) 0.0011(2) -0.0018(2)
Au12 0.0138(3) 0.0262(3) 0.0243(4) 0.000 -0.0004(3) 0.000
Au14 0.0159(3) 0.0311(3) 0.0300(3) 0.0047(2) -0.0028(2) -0.00017(19)
Au16 0.0172(3) 0.0276(3) 0.0382(4) -0.0088(2) -0.0001(2) -0.00111(19)
Au18 0.0207(3) 0.0339(3) 0.0312(4) -0.0121(2) -0.0011(2) 0.0007(2)
Au1K 0.0381(4) 0.0419(4) 0.1494(10) -0.0367(5) -0.0326(5) 0.0139(3)
Cd1P 0.0261(5) 0.0370(5) 0.0340(6) -0.0036(4) -0.0027(4) 0.0015(4)
S1 0.0221(16) 0.0324(15) 0.0196(18) -0.0025(13) -0.0034(14) 0.0026(12)
S9 0.0295(18) 0.0291(15) 0.027(2) -0.0041(13) -0.0017(15) 0.0000(12)
S10 0.0249(17) 0.0288(15) 0.031(2) 0.0066(14) -0.0021(15) 0.0033(12)
P11 0.0245(18) 0.0319(16) 0.0191(19) -0.0010(14) -0.0053(15) -0.0092(13)
P22 0.0210(18) 0.045(2) 0.032(2) 0.0122(16) -0.0010(16) 0.0054(14)
S28 0.0183(17) 0.0423(18) 0.035(2) -0.0029(15) 0.0007(15) 0.0023(13)
S29 0.039(3) 0.030(2) 0.177(7) -0.028(3) -0.024(3) 0.0108(17)
S31 0.033(2) 0.0462(19) 0.0177(19) 0.0056(15) 0.0042(15) -0.0096(15)
S32 0.039(2) 0.057(2) 0.028(2) -0.0020(17) 0.0089(18) -0.0122(17)
S37 0.061(5) 0.019(2) 0.212(12) 0.000 0.082(6) 0.000
S39 0.069(3) 0.059(3) 0.094(4) -0.037(3) -0.040(3) 0.031(2)
Fe2 0.0255(12) 0.0540(14) 0.0204(13) -0.0068(10) -0.0058(10) 0.0001(10)
C0AA 0.034(4) 0.036(4) 0.020(4) -0.004(3) 0.002(4) 0.002(3)
C1BA 0.036(4) 0.037(4) 0.022(4) -0.004(3) 0.002(4) 0.002(3)
C3BA 0.040(7) 0.044(6) 0.029(7) -0.005(6) -0.006(6) -0.009(6)
C4BA 0.073(6) 0.046(5) 0.073(6) -0.028(5) 0.011(5) -0.021(4)
C5BA 0.032(7) 0.046(6) 0.031(7) 0.000(6) -0.005(6) -0.002(5)
C6BA 0.022(7) 0.048(8) 0.017(8) -0.011(6) 0.007(6) -0.009(6)
C7BA 0.046(10) 0.053(9) 0.013(8) -0.007(6) -0.006(7) 0.003(7)
C8BA 0.026(6) 0.049(6) 0.011(6) 0.001(5) -0.007(5) -0.007(5)
C9BA 0.043(4) 0.039(4) 0.026(4) -0.007(3) 0.000(4) -0.002(3)
C1AA 0.030(8) 0.045(8) 0.050(11) -0.016(8) -0.004(8) -0.006(6)
C2AA 0.044(10) 0.050(9) 0.036(10) -0.008(8) 0.003(8) 0.004(7)
C3AA 0.024(8) 0.053(9) 0.040(10) -0.014(8) 0.004(7) -0.002(6)
C5AA 0.027(8) 0.047(8) 0.031(10) 0.004(7) -0.003(7) 0.003(6)
C6AA 0.041(4) 0.038(4) 0.027(4) -0.005(3) 0.001(4) 0.001(3)
C7AA 0.037(7) 0.059(7) 0.030(7) 0.000(6) -0.007(6) -0.008(6)
C8AA 0.015(6) 0.047(6) 0.028(7) -0.011(5) 0.002(5) -0.009(5)
C9AA 0.039(4) 0.038(4) 0.023(4) -0.006(3) 0.001(4) 0.000(3)
C0BA 0.039(9) 0.045(8) 0.030(10) -0.004(7) 0.000(7) -0.008(7)
C2BA 0.046(4) 0.040(3) 0.031(4) -0.006(3) 0.001(3) 0.000(3)
C0CA 0.034(8) 0.031(7) 0.020(8) 0.001(6) -0.005(6) 0.005(6)
C1DA 0.027(8) 0.046(8) 0.039(10) -0.005(7) 0.002(7) -0.010(6)
C3DA 0.032(7) 0.050(7) 0.039(8) -0.001(6) 0.000(6) -0.005(6)
C4DA 0.036(7) 0.054(7) 0.043(8) -0.011(6) 0.015(6) -0.003(6)
C5DA 0.036(7) 0.056(7) 0.039(8) -0.003(6) -0.001(6) -0.010(6)
C6DA 0.031(9) 0.070(11) 0.021(9) 0.001(7) -0.005(7) 0.020(7)
C7DA 0.037(9) 0.039(8) 0.027(9) -0.003(6) 0.004(7) -0.008(6)
C8DA 0.040(7) 0.057(7) 0.027(7) 0.002(6) 0.002(6) -0.008(6)
C9DA 0.032(9) 0.069(11) 0.035(10) -0.012(8) -0.018(8) -0.006(8)
C1CA 0.052(10) 0.050(9) 0.019(9) 0.010(7) -0.008(8) 0.007(7)
C2CA 0.043(7) 0.058(8) 0.046(8) 0.011(7) 0.006(7) 0.000(6)
C3CA 0.036(10) 0.064(11) 0.046(12) 0.009(9) 0.017(8) -0.021(8)
C4CA 0.055(11) 0.042(8) 0.043(11) 0.000(8) 0.021(9) -0.006(7)
C5CA 0.045(11) 0.074(12) 0.035(11) 0.005(9) 0.008(8) 0.022(9)
C6CA 0.076(6) 0.049(5) 0.076(6) -0.028(5) 0.009(5) -0.019(4)
C7CA 0.068(13) 0.067(12) 0.032(11) 0.014(9) -0.011(10) -0.027(10)
C8CA 0.086(15) 0.053(10) 0.033(11) -0.005(8) 0.009(10) -0.026(10)
C9CA 0.101(18) 0.066(12) 0.033(12) -0.009(9) 0.036(12) -0.040(13)
C0DA 0.046(10) 0.038(8) 0.030(9) 0.005(7) -0.001(7) -0.005(7)
C2DA 0.019(7) 0.056(9) 0.031(9) 0.005(7) -0.008(6) -0.005(6)
C0EA 0.032(9) 0.078(12) 0.031(10) -0.012(9) -0.008(8) 0.008(8)
C1FA 0.068(13) 0.052(10) 0.046(12) -0.028(9) -0.033(10) 0.019(9)
C3FA 0.044(7) 0.036(6) 0.022(7) -0.001(5) -0.001(6) -0.003(5)
C4FA 0.051(8) 0.064(8) 0.045(8) 0.007(7) -0.006(7) -0.009(7)
C5FA 0.043(11) 0.088(14) 0.033(11) -0.010(10) 0.010(9) 0.007(9)
C7FA 0.057(8) 0.044(7) 0.058(9) 0.009(7) -0.012(7) -0.010(6)
C8FA 0.030(9) 0.077(12) 0.014(8) -0.010(7) 0.004(7) 0.009(7)
C9FA 0.037(10) 0.082(13) 0.020(9) -0.003(8) -0.004(7) 0.012(8)
C1EA 0.049(8) 0.054(7) 0.032(7) 0.015(6) -0.003(6) -0.013(6)
C2EA 0.062(9) 0.055(8) 0.059(9) 0.001(7) 0.015(7) -0.014(7)
C5EA 0.078(6) 0.050(5) 0.076(6) -0.027(5) 0.013(5) -0.023(4)
C6EA 0.037(9) 0.090(12) 0.047(11) 0.015(9) -0.009(8) 0.005(9)
C7EA 0.044(7) 0.064(8) 0.030(7) 0.010(6) -0.002(6) 0.002(6)
C8EA 0.087(17) 0.073(13) 0.031(11) 0.014(10) 0.006(11) -0.051(12)
C9EA 0.054(4) 0.045(4) 0.040(4) -0.007(3) 0.000(4) 0.000(3)
C0FA 0.066(11) 0.061(10) 0.041(10) 0.015(8) 0.000(9) -0.015(8)
C2FA 0.056(8) 0.073(9) 0.046(8) 0.008(7) 0.003(7) -0.001(7)
C0GA 0.026(9) 0.095(15) 0.058(14) -0.012(11) -0.021(9) 0.019(9)
C1HA 0.071(14) 0.073(12) 0.015(9) -0.002(8) 0.010(9) -0.039(10)
C3HA 0.071(9) 0.075(9) 0.073(10) 0.009(8) 0.021(8) -0.016(8)
C4HA 0.083(6) 0.054(5) 0.083(6) -0.027(5) 0.007(5) -0.017(4)
C5HA 0.074(13) 0.076(12) 0.074(13) -0.004(11) 0.003(11) -0.030(10)
C7HA 0.082(10) 0.067(9) 0.065(10) 0.010(8) 0.001(8) -0.003(8)
C8HA 0.051(13) 0.068(13) 0.09(2) -0.007(13) 0.001(13) 0.007(10)
C1GA 0.086(13) 0.080(12) 0.062(12) 0.012(10) -0.006(11) -0.047(11)
C2GA 0.090(5) 0.061(4) 0.088(6) -0.023(4) 0.006(5) -0.017(4)
C3GA 0.104(11) 0.080(10) 0.079(11) -0.001(8) 0.001(9) 0.002(9)
C4GA 0.043(12) 0.12(2) 0.054(15) 0.001(14) -0.018(11) 0.009(12)
C6GA 0.078(13) 0.107(15) 0.065(13) 0.043(12) -0.006(11) -0.004(11)
C7GA 0.040(12) 0.110(19) 0.091(19) 0.036(15) -0.033(12) -0.009(12)
C9GA 0.100(14) 0.062(11) 0.064(12) 0.019(10) -0.047(11) -0.017(10)
C0HA 0.111(16) 0.097(14) 0.090(15) -0.038(13) 0.007(13) -0.022(13)
C2HA 0.037(12) 0.15(3) 0.059(16) -0.015(16) -0.011(11) 0.001(13)
C1JA 0.065(12) 0.102(14) 0.047(11) 0.009(11) -0.013(10) 0.009(11)
C0JA 0.084(6) 0.056(5) 0.082(6) -0.024(5) 0.011(5) -0.021(4)
C6 0.109(13) 0.106(12) 0.112(13) 0.023(9) 0.003(9) 0.005(9)
C7 0.097(11) 0.083(11) 0.101(12) 0.007(9) 0.015(9) -0.006(8)
C9HA 0.073(9) 0.056(8) 0.071(10) 0.024(7) 0.005(8) 0.007(7)
C4EA 0.049(8) 0.059(8) 0.065(9) 0.016(7) 0.001(7) 0.008(7)
C6HA 0.056(9) 0.083(9) 0.063(9) 0.020(8) -0.013(8) 0.003(7)
C19 0.123(15) 0.134(15) 0.128(15) 0.012(9) 0.003(9) 0.001(9)
C8 0.077(10) 0.076(9) 0.070(10) 0.001(8) 0.009(8) -0.022(8)
C9 0.079(10) 0.089(10) 0.096(11) 0.002(9) 0.016(9) -0.004(8)
C10 0.064(16) 0.11(2) 0.10(2) 0.036(18) -0.005(15) -0.016(14)
C11 0.068(13) 0.154(18) 0.073(14) 0.013(14) 0.004(12) -0.014(13)
C14 0.103(16) 0.135(17) 0.074(15) -0.003(14) -0.015(13) -0.035(14)
C17 0.058(6) 0.049(6) 0.044(6) -0.006(5) 0.000(6) -0.002(5)
C20 0.070(14) 0.129(17) 0.125(18) -0.013(15) -0.001(14) -0.007(13)
C2IA 0.058(6) 0.049(6) 0.045(6) -0.007(5) -0.003(6) 0.001(5)
C3IA 0.058(6) 0.050(6) 0.044(6) -0.008(5) -0.001(6) -0.001(5)
C7IA 0.033(10) 0.030(9) 0.025(10) 0.006(8) -0.001(8) 0.000(8)
C13 0.048(11) 0.046(11) 0.048(12) 0.001(9) 0.005(9) 0.007(8)
C8GA 0.029(9) 0.030(8) 0.018(9) 0.007(7) 0.003(8) 0.001(7)
C15 0.036(10) 0.042(10) 0.045(11) 0.002(8) 0.001(9) 0.006(8)
C8IA 0.064(13) 0.054(12) 0.052(13) 0.005(9) 0.006(9) 0.013(9)
C104 0.081(16) 0.079(16) 0.081(16) 0.001(10) 0.008(10) 0.006(10)
C4IA 0.195(8) 0.180(8) 0.189(8) 0.004(5) 0.006(5) -0.001(5)
C4AA 0.191(8) 0.179(8) 0.186(8) 0.004(5) 0.004(5) -0.001(5)
C3EA 0.192(8) 0.179(8) 0.187(8) 0.004(5) 0.002(5) -0.002(5)
C5GA 0.195(8) 0.181(8) 0.189(8) 0.004(5) 0.003(5) -0.002(5)
C9IA 0.199(7) 0.184(8) 0.194(8) 0.004(4) 0.006(4) -0.002(4)
C5IA 0.199(8) 0.183(8) 0.192(8) 0.004(5) 0.006(5) -0.001(5)
C29 0.168(7) 0.165(7) 0.175(7) 0.000(5) -0.010(5) 0.005(5)
C24 0.16(2) 0.18(2) 0.21(3) 0.025(18) -0.021(18) 0.012(18)
C4 0.196(11) 0.189(11) 0.206(11) 0.009(9) -0.001(9) 0.001(9)
C1IA 0.203(8) 0.188(8) 0.199(8) 0.004(5) 0.007(5) -0.003(5)
C5 0.208(11) 0.191(11) 0.206(11) 0.004(9) 0.012(9) -0.009(9)
C2JA 0.214(11) 0.193(11) 0.202(11) 0.003(9) 0.010(9) -0.004(9)
C47 0.162(7) 0.157(7) 0.172(7) 0.000(5) -0.008(5) 0.004(5)
C42 0.164(7) 0.159(7) 0.174(7) 0.001(5) -0.010(5) 0.003(5)
C64 0.165(7) 0.161(7) 0.174(7) 0.001(5) -0.011(4) 0.003(4)
C49 0.165(7) 0.161(7) 0.173(7) 0.000(4) -0.010(4) 0.004(4)
C6IA 0.163(7) 0.157(7) 0.170(7) -0.001(5) -0.008(4) 0.004(4)
C6FA 0.162(7) 0.156(7) 0.169(7) -0.001(5) -0.008(5) 0.004(5)
C16 0.169(10) 0.162(10) 0.178(10) 0.003(8) -0.012(8) 0.007(8)
C31 0.168(10) 0.168(10) 0.180(10) -0.003(8) -0.010(8) 0.004(8)
C54 0.171(10) 0.171(10) 0.175(10) 0.001(8) -0.010(8) 0.011(8)
C2 0.115(8) 0.082(8) 0.108(9) -0.010(8) -0.001(8) -0.011(8)
C0IA 0.103(5) 0.074(5) 0.100(6) -0.017(4) 0.004(5) -0.013(4)
C1 0.116(9) 0.089(8) 0.119(9) -0.008(8) 0.005(8) -0.011(8)
C3 0.117(8) 0.085(8) 0.112(9) -0.013(8) -0.001(8) -0.008(8)
C3JA 0.078(15) 0.075(15) 0.073(15) -0.002(9) -0.002(10) -0.001(9)
C33 0.07(2) 0.10(2) 0.09(2) 0.015(17) -0.026(17) 0.005(16)
C87 0.08(2) 0.066(18) 0.08(2) 0.013(16) 0.005(16) -0.020(15)
C100 0.10(2) 0.09(2) 0.07(2) 0.004(17) -0.006(17) 0.016(17)
C17A 0.056(6) 0.048(6) 0.044(6) -0.007(6) 0.000(6) 0.000(6)
C2IB 0.059(6) 0.049(6) 0.045(6) -0.006(6) -0.002(6) -0.001(6)
C3IB 0.058(6) 0.049(6) 0.045(6) -0.007(6) 0.002(6) -0.001(6)

loop_
_atom_type_symbol
_atom_type_description
_atom_type_scat_dispersion_real
_atom_type_scat_dispersion_imag
_atom_type_scat_source
C C 0.0181 0.0091 'International Tables Vol C Tables 4.2.6.8 and 6.1.1.4'
H H 0.0000 0.0000 'International Tables Vol C Tables 4.2.6.8 and 6.1.1.4'
Au Au -4.4197 7.2980 'International Tables Vol C Tables 4.2.6.8 and 6.1.1.4'
Cd Cd 0.1185 4.6533 'International Tables Vol C Tables 4.2.6.8 and 6.1.1.4'
Fe Fe -1.1336 3.1974 'International Tables Vol C Tables 4.2.6.8 and 6.1.1.4'
P P 0.2955 0.4335 'International Tables Vol C Tables 4.2.6.8 and 6.1.1.4'
S S 0.3331 0.5567 'International Tables Vol C Tables 4.2.6.8 and 6.1.1.4'

loop_
_geom_angle_atom_site_label_1
_geom_angle_atom_site_label_2
_geom_angle_atom_site_label_3
_geom_angle
_geom_angle_site_symmetry_1
_geom_angle_site_symmetry_3
_geom_angle_publ_flag
C2IAa C9EA C2BA 112.8(17) . . ?
C2IBb C9EA C2BA 105(2) . . ?
Au1B Au1 Au1 89.04(2) . 4_655 ?
C2IAa C9EA C17 109(2) . . ?
C2IAa C9EA C3IA 108.6(19) . . ?
C2IBb C9EA C17A 105(3) . . ?
C17Ab C9EA C3IB 114(3) . . ?
C2IBb C9EA C3IB 102(3) . . ?
Au1B Au1 Au6 59.093(19) . . ?
Au1B Au1 Au10 107.98(2) . 4_655 ?
Au1B Au1 Au12 59.524(15) . . ?
Au1C Au1 Au1 117.628(15) . 4_655 ?
Au1C Au1 Au1B 58.556(19) . . ?
Au1C Au1 Au6 57.153(18) . . ?
Au1C Au1 Au7 57.695(18) . . ?
Au1C Au1 Au10 58.512(19) . 4_655 ?
Au1C Au1 Au12 58.857(16) . . ?
Au6 Au1 Au1 146.28(3) . 4_655 ?
Au7 Au1 Au1 150.29(3) . 4_655 ?
Au7 Au1 Au1B 107.74(2) . . ?
Au7 Au1 Au6 60.011(19) . . ?
Au7 Au1 Au10 60.640(19) . 4_655 ?
Au7 Au1 Au12 108.41(2) . . ?
Au10 Au1 Au1 91.24(2) 4_655 4_655 ?
Au10 Au1 Au6 108.00(2) 4_655 . ?
Au12 Au1 Au1 58.780(13) . 4_655 ?
Au12 Au1 Au6 106.74(2) . . ?
Au12 Au1 Au10 60.271(15) . 4_655 ?
S37 Au1 Au1 50.24(9) . 4_655 ?
S37 Au1 Au1B 115.94(4) . . ?
S37 Au1 Au1C 167.84(9) . . ?
S37 Au1 Au6 131.34(7) . . ?
S37 Au1 Au7 132.56(7) . . ?
S37 Au1 Au10 118.01(4) . 4_655 ?
S37 Au1 Au12 109.02(9) . . ?
Au1 Au1B Au10 91.57(2) . . ?
Au1 Au1B Au16 108.00(2) . . ?
Au1C Au1B Au1 59.745(19) . . ?
Au1C Au1B Au6 58.322(19) . . ?
Au1C Au1B Au10 118.91(3) . . ?
Au1C Au1B Au12 59.622(17) . . ?
Au1C Au1B Au16 58.750(18) . . ?
Au1C Au1B Au18 58.36(2) . . ?
Au6 Au1B Au1 61.475(19) . . ?
Au6 Au1B Au10 151.10(2) . . ?
Au6 Au1B Au12 109.50(2) . . ?
Au6 Au1B Au16 109.43(2) . . ?
Au12 Au1B Au1 60.64(2) . . ?
Au12 Au1B Au10 59.312(16) . . ?
Au12 Au1B Au16 58.23(2) . . ?
Au16 Au1B Au10 87.74(2) . . ?
Au18 Au1B Au1 110.96(2) . . ?
Au18 Au1B Au6 62.095(19) . . ?
Au18 Au1B Au10 144.57(2) . . ?
Au18 Au1B Au12 107.64(2) . . ?
Au18 Au1B Au16 59.94(2) . . ?
S1 Au1B Au1 118.27(8) . . ?
S1 Au1B Au1C 169.82(9) . . ?
S1 Au1B Au6 130.76(8) . . ?
S1 Au1B Au10 51.03(8) . . ?
S1 Au1B Au12 110.34(9) . . ?
S1 Au1B Au16 115.64(8) . . ?
S1 Au1B Au18 127.90(8) . . ?
Au1 Au1C Au16 114.28(2) . . ?
Au1B Au1C Au1 61.699(19) . . ?
Au1B Au1C Au10 113.72(2) . 4_655 ?
Au1B Au1C Au12 61.603(17) . . ?
Au1B Au1C Au16 64.61(2) . . ?
Au1F Au1C Au1 114.36(2) . . ?
Au1F Au1C Au1B 116.72(2) . . ?
Au1F Au1C Au10 61.78(2) . 4_655 ?
Au1F Au1C Au12 63.62(2) . . ?
Au1F Au1C Au16 62.56(2) . . ?
Au6 Au1C Au1 63.491(19) . . ?
Au6 Au1C Au1B 62.28(2) . . ?
Au6 Au1C Au1F 177.83(3) . . ?
Au6 Au1C Au10 116.59(2) . 4_655 ?
Au6 Au1C Au12 114.49(2) . . ?
Au6 Au1C Au16 117.75(3) . . ?
Au7 Au1C Au1 61.322(19) . . ?
Au7 Au1C Au1B 113.43(2) . . ?
Au7 Au1C Au1F 115.99(3) . . ?
Au7 Au1C Au6 63.49(2) . . ?
Au7 Au1C Au9 122.98(3) . . ?
Au7 Au1C Au10 63.22(2) . 4_655 ?
Au7 Au1C Au12 114.08(2) . . ?
Au7 Au1C Au14 64.61(2) . . ?
Au7 Au1C Au16 174.83(3) . . ?
Au7 Au1C Au18 120.80(3) . . ?
Au9 Au1C Au1 174.99(3) . . ?
Au9 Au1C Au1B 116.18(3) . . ?
Au9 Au1C Au1F 61.99(2) . . ?
Au9 Au1C Au6 120.14(3) . . ?
Au9 Au1C Au10 116.46(3) . 4_655 ?
Au9 Au1C Au12 113.07(3) . . ?
Au9 Au1C Au16 61.286(19) . . ?
Au10 Au1C Au1 62.305(19) 4_655 . ?
Au10 Au1C Au12 62.593(16) 4_655 . ?
Au10 Au1C Au16 112.73(2) 4_655 . ?
Au11 Au1C Au1 119.54(2) . . ?
Au11 Au1C Au1B 116.16(3) . . ?
Au11 Au1C Au1F 116.90(2) . . ?
Au11 Au1C Au6 65.05(2) . . ?
Au11 Au1C Au7 68.77(2) . . ?
Au11 Au1C Au9 65.41(2) . . ?
Au11 Au1C Au10 120.60(3) . 4_655 ?
Au11 Au1C Au12 176.76(3) . . ?
Au11 Au1C Au14 64.67(2) . . ?
Au11 Au1C Au16 116.39(2) . . ?
Au11 Au1C Au18 64.95(2) . . ?
Au12 Au1C Au1 61.95(2) . . ?
Au12 Au1C Au16 60.75(2) . . ?
Au14 Au1C Au1 115.95(2) . . ?
Au14 Au1C Au1B 177.65(3) . . ?
Au14 Au1C Au1F 63.93(2) . . ?
Au14 Au1C Au6 116.98(2) . . ?
Au14 Au1C Au9 66.16(2) . . ?
Au14 Au1C Au10 64.39(2) . 4_655 ?
Au14 Au1C Au12 117.67(2) . . ?
Au14 Au1C Au16 117.22(2) . . ?
Au14 Au1C Au18 120.36(3) . . ?
Au18 Au1C Au1 115.43(3) . . ?
Au18 Au1C Au1B 61.59(2) . . ?
Au18 Au1C Au1F 116.82(3) . . ?
Au18 Au1C Au6 64.64(2) . . ?
Au18 Au1C Au9 65.31(2) . . ?
Au18 Au1C Au10 174.44(3) . 4_655 ?
Au18 Au1C Au12 111.86(2) . . ?
Au18 Au1C Au16 63.01(2) . . ?
Au6 Au1D Cd1P 87.12(3) . . ?
S31 Au1D Au6 47.73(9) . . ?
S31 Au1D Cd1P 134.54(9) . . ?
S32 Au1D Au6 136.57(10) . . ?
S32 Au1D Cd1P 50.58(11) . . ?
S32 Au1D S31 173.84(15) . . ?
Au1C Au1F Au9 58.82(2) . . ?
Au1C Au1F Au10 59.746(19) . 4_655 ?
Au1C Au1F Au12 58.968(16) . . ?
Au1C Au1F Au14 57.535(19) . . ?
Au1C Au1F Au16 60.20(2) . . ?
Au1C Au1F Au16 116.80(2) . 4_655 ?
Au9 Au1F Au10 111.91(2) . 4_655 ?
Au9 Au1F Au12 106.83(2) . . ?
Au9 Au1F Au14 62.75(2) . . ?
Au9 Au1F Au16 59.50(2) . . ?
Au9 Au1F Au16 141.44(3) . 4_655 ?
Au10 Au1F Au12 60.373(18) 4_655 . ?
Au10 Au1F Au14 61.506(19) 4_655 . ?
Au10 Au1F Au16 91.58(2) 4_655 4_655 ?
Au10 Au1F Au16 109.20(2) 4_655 . ?
Au12 Au1F Au16 57.925(16) . 4_655 ?
Au14 Au1F Au12 108.41(2) . . ?
Au14 Au1F Au16 109.83(3) . . ?
Au14 Au1F Au16 152.17(3) . 4_655 ?
Au16 Au1F Au12 58.555(17) . . ?
Au16 Au1F Au16 84.50(2) . 4_655 ?
S10 Au1F Au1C 166.47(8) . . ?
S10 Au1F Au9 134.44(9) . . ?
S10 Au1F Au10 109.78(9) . 4_655 ?
S10 Au1F Au12 109.14(8) . . ?
S10 Au1F Au14 127.24(9) . . ?
S10 Au1F Au16 121.04(9) . . ?
S10 Au1F Au16 52.25(8) . 4_655 ?
Au1 Au6 Au1D 166.78(3) . . ?
Au1 Au6 Au11 109.15(2) . . ?
Au1 Au6 Au18 106.36(2) . . ?
Au1B Au6 Au1 59.432(19) . . ?
Au1B Au6 Au1D 124.27(3) . . ?
Au1B Au6 Au7 106.56(2) . . ?
Au1B Au6 Au11 107.19(2) . . ?
Au1B Au6 Au18 58.340(18) . . ?
Au1C Au6 Au1 59.355(19) . . ?
Au1C Au6 Au1B 59.401(19) . . ?
Au1C Au6 Au1D 133.86(3) . . ?
Au1C Au6 Au7 57.779(19) . . ?
Au1C Au6 Au11 56.986(19) . . ?
Au1C Au6 Au18 57.40(2) . . ?
Au7 Au6 Au1 58.205(19) . . ?
Au7 Au6 Au1D 125.57(2) . . ?
Au7 Au6 Au11 63.74(2) . . ?
Au7 Au6 Au18 109.42(2) . . ?
Au11 Au6 Au1D 82.47(2) . . ?
Au18 Au6 Au1D 84.73(2) . . ?
Au18 Au6 Au11 59.811(19) . . ?
S31 Au6 Au1 120.57(10) . . ?
S31 Au6 Au1B 129.50(10) . . ?
S31 Au6 Au1C 170.62(10) . . ?
S31 Au6 Au1D 46.47(10) . . ?
S31 Au6 Au7 113.52(9) . . ?
S31 Au6 Au11 117.31(10) . . ?
S31 Au6 Au18 127.97(10) . . ?
Au1 Au7 Au6 61.784(19) . . ?
Au1 Au7 Au10 61.016(19) . 4_655 ?
Au1 Au7 Au11 108.31(2) . . ?
Au1 Au7 Au14 110.02(2) . . ?
Au1C Au7 Au1 60.984(18) . . ?
Au1C Au7 Au6 58.729(19) . . ?
Au1C Au7 Au10 59.646(19) . 4_655 ?
Au1C Au7 Au11 55.588(18) . . ?
Au1C Au7 Au14 57.818(19) . . ?
Au6 Au7 Au10 109.67(2) . 4_655 ?
Au6 Au7 Au11 59.115(19) . . ?
Au6 Au7 Au14 107.50(2) . . ?
Au10 Au7 Au11 106.82(2) 4_655 . ?
Au10 Au7 Au14 60.951(19) 4_655 . ?
Au14 Au7 Au11 58.194(19) . . ?
P11 Au7 Au1 116.33(9) . . ?
P11 Au7 Au1C 177.20(10) . . ?
P11 Au7 Au6 119.70(9) . . ?
P11 Au7 Au10 120.21(10) . 4_655 ?
P11 Au7 Au11 126.11(10) . . ?
P11 Au7 Au14 124.81(9) . . ?
Au1C Au9 Au1F 59.19(2) . . ?
Au1C Au9 Au11 56.834(18) . . ?
Au1C Au9 Au14 56.612(19) . . ?
Au1C Au9 Au16 61.062(19) . . ?
Au1C Au9 Au18 57.10(2) . . ?
Au1C Au9 Au1K 136.50(3) . . ?
Au1F Au9 Au11 107.45(2) . . ?
Au1F Au9 Au14 59.76(2) . . ?
Au1F Au9 Au16 61.56(2) . . ?
Au1F Au9 Au18 107.67(2) . . ?
Au1F Au9 Au1K 163.16(3) . . ?
Au11 Au9 Au14 58.715(19) . . ?
Au11 Au9 Au18 59.37(2) . . ?
Au11 Au9 Au1K 89.03(3) . . ?
Au14 Au9 Au1K 130.57(3) . . ?
Au16 Au9 Au11 109.10(2) . . ?
Au16 Au9 Au14 109.10(2) . . ?
Au16 Au9 Au18 60.25(2) . . ?
Au16 Au9 Au1K 116.96(3) . . ?
Au18 Au9 Au14 105.65(2) . . ?
Au18 Au9 Au1K 83.41(3) . . ?
S29 Au9 Au1C 170.59(13) . . ?
S29 Au9 Au1F 118.97(18) . . ?
S29 Au9 Au11 129.50(15) . . ?
S29 Au9 Au14 131.68(17) . . ?
S29 Au9 Au16 109.64(12) . . ?
S29 Au9 Au18 118.19(19) . . ?
S29 Au9 Au1K 44.42(18) . . ?
Au1 Au10 Au1B 88.14(2) 4_655 . ?
Au1 Au10 Au12 59.693(19) 4_655 . ?
Au1 Au10 Au14 107.02(2) 4_655 4_655 ?
Au1C Au10 Au1 59.182(19) 4_655 4_655 ?
Au1C Au10 Au1B 116.59(2) 4_655 . ?
Au1C Au10 Au1F 58.47(2) 4_655 4_655 ?
Au1C Au10 Au7 57.136(18) 4_655 4_655 ?
Au1C Au10 Au12 58.870(16) 4_655 . ?
Au1C Au10 Au14 56.697(19) 4_655 4_655 ?
Au1F Au10 Au1 108.97(2) 4_655 4_655 ?
Au1F Au10 Au1B 91.41(2) 4_655 . ?
Au1F Au10 Au7 108.00(2) 4_655 4_655 ?
Au1F Au10 Au12 61.19(2) 4_655 . ?
Au1F Au10 Au14 60.136(19) 4_655 4_655 ?
Au7 Au10 Au1 58.346(19) 4_655 4_655 ?
Au7 Au10 Au1B 144.97(2) 4_655 . ?
Au7 Au10 Au12 106.13(2) 4_655 . ?
Au7 Au10 Au14 59.868(19) 4_655 4_655 ?
Au12 Au10 Au1B 57.725(15) . . ?
Au12 Au10 Au14 107.99(2) . 4_655 ?
Au14 Au10 Au1B 150.62(2) 4_655 . ?
S1 Au10 Au1 115.17(8) . 4_655 ?
S1 Au10 Au1B 50.63(8) . . ?
S1 Au10 Au1C 167.20(8) . 4_655 ?
S1 Au10 Au1F 117.89(8) . 4_655 ?
S1 Au10 Au7 131.71(8) . 4_655 ?
S1 Au10 Au12 108.36(8) . . ?
S1 Au10 Au14 134.07(8) . 4_655 ?
Au1C Au11 Au6 57.962(19) . . ?
Au1C Au11 Au7 55.639(18) . . ?
Au1C Au11 Au9 57.752(18) . . ?
Au1C Au11 Au14 57.817(19) . . ?
Au1C Au11 Au18 57.74(2) . . ?
Au1C Au11 Cd1P 118.01(3) . . ?
Au6 Au11 Au7 57.145(18) . . ?
Au6 Au11 Au9 107.82(2) . . ?
Au6 Au11 Cd1P 93.49(3) . . ?
Au7 Au11 Cd1P 149.63(3) . . ?
Au9 Au11 Au7 105.74(2) . . ?
Au9 Au11 Cd1P 89.61(3) . . ?
Au14 Au11 Au6 105.82(2) . . ?
Au14 Au11 Au7 58.150(19) . . ?
Au14 Au11 Au9 61.24(2) . . ?
Au14 Au11 Au18 108.41(2) . . ?
Au14 Au11 Cd1P 148.61(3) . . ?
Au18 Au11 Au6 59.933(19) . . ?
Au18 Au11 Au7 104.40(2) . . ?
Au18 Au11 Au9 60.37(2) . . ?
Au18 Au11 Cd1P 60.35(2) . . ?
S28 Au11 Au1C 169.54(10) . . ?
S28 Au11 Au6 122.69(10) . . ?
S28 Au11 Au7 134.49(9) . . ?
S28 Au11 Au9 115.00(9) . . ?
S28 Au11 Au14 127.31(10) . . ?
S28 Au11 Au18 112.66(10) . . ?
S28 Au11 Cd1P 52.34(10) . . ?
Au1 Au12 Au1 62.44(3) 4_655 . ?
Au1 Au12 Au1F 107.040(15) . . ?
Au1 Au12 Au1F 107.042(15) 4_655 4_655 ?
Au1 Au12 Au1F 148.749(19) . 4_655 ?
Au1 Au12 Au1F 148.746(19) 4_655 . ?
Au1 Au12 Au10 60.036(17) 4_655 . ?
Au1 Au12 Au10 93.27(2) . . ?
Au1 Au12 Au10 60.036(18) . 4_655 ?
Au1 Au12 Au10 93.27(2) 4_655 4_655 ?
Au1B Au12 Au1 91.34(2) 4_655 . ?
Au1B Au12 Au1 59.838(18) 4_655 4_655 ?
Au1B Au12 Au1 91.35(2) . 4_655 ?
Au1B Au12 Au1 59.841(18) . . ?
Au1B Au12 Au1B 147.48(3) . 4_655 ?
Au1B Au12 Au1F 92.909(18) . 4_655 ?
Au1B Au12 Au1F 108.974(18) . . ?
Au1B Au12 Au1F 92.908(18) 4_655 . ?
Au1B Au12 Au1F 108.975(18) 4_655 4_655 ?
Au1B Au12 Au10 62.963(16) . . ?
Au1B Au12 Au10 108.042(19) 4_655 . ?
Au1B Au12 Au10 108.041(19) . 4_655 ?
Au1B Au12 Au10 62.963(16) 4_655 4_655 ?
Au1C Au12 Au1 59.198(16) . . ?
Au1C Au12 Au1 121.62(3) 4_655 . ?
Au1C Au12 Au1 121.63(3) . 4_655 ?
Au1C Au12 Au1 59.197(16) 4_655 4_655 ?
Au1C Au12 Au1B 58.776(16) 4_655 4_655 ?
Au1C Au12 Au1B 121.494(17) . 4_655 ?
Au1C Au12 Au1B 58.775(16) . . ?
Au1C Au12 Au1B 121.495(17) 4_655 . ?
Au1C Au12 Au1C 179.18(3) . 4_655 ?
Au1C Au12 Au1F 121.93(2) 4_655 . ?
Au1C Au12 Au1F 121.93(2) . 4_655 ?
Au1C Au12 Au1F 57.414(17) 4_655 4_655 ?
Au1C Au12 Au1F 57.413(17) . . ?
Au1C Au12 Au10 58.538(16) . 4_655 ?
Au1C Au12 Au10 121.711(18) . . ?
Au1C Au12 Au10 58.539(16) 4_655 . ?
Au1C Au12 Au10 121.712(18) 4_655 4_655 ?
Au1C Au12 Au16 118.98(2) 4_655 . ?
Au1C Au12 Au16 60.335(16) 4_655 4_655 ?
Au1C Au12 Au16 118.98(2) . 4_655 ?
Au1C Au12 Au16 60.334(16) . . ?
Au1F Au12 Au1F 95.69(3) 4_655 . ?
Au10 Au12 Au1F 150.54(3) . . ?
Au10 Au12 Au1F 58.434(16) . 4_655 ?
Au10 Au12 Au1F 150.54(3) 4_655 4_655 ?
Au10 Au12 Au1F 58.430(16) 4_655 . ?
Au10 Au12 Au10 150.02(3) . 4_655 ?
Au16 Au12 Au1 150.152(18) . 4_655 ?
Au16 Au12 Au1 111.586(16) . . ?
Au16 Au12 Au1 111.586(16) 4_655 4_655 ?
Au16 Au12 Au1 150.151(18) 4_655 . ?
Au16 Au12 Au1B 63.472(17) 4_655 4_655 ?
Au16 Au12 Au1B 148.33(3) 4_655 . ?
Au16 Au12 Au1B 148.34(3) . 4_655 ?
Au16 Au12 Au1B 63.469(17) . . ?
Au16 Au12 Au1F 60.34(2) 4_655 4_655 ?
Au16 Au12 Au1F 61.670(19) 4_655 . ?
Au16 Au12 Au1F 61.670(19) . 4_655 ?
Au16 Au12 Au1F 60.34(2) . . ?
Au16 Au12 Au10 109.069(18) 4_655 . ?
Au16 Au12 Au10 92.689(18) 4_655 4_655 ?
Au16 Au12 Au10 92.690(18) . . ?
Au16 Au12 Au10 109.067(18) . 4_655 ?
Au16 Au12 Au16 87.53(3) . 4_655 ?
Au1C Au14 Au1F 58.534(19) . . ?
Au1C Au14 Au7 57.570(18) . . ?
Au1C Au14 Au9 57.223(19) . . ?
Au1C Au14 Au10 58.904(19) . 4_655 ?
Au1C Au14 Au11 57.51(2) . . ?
Au1F Au14 Au7 106.02(2) . . ?
Au1F Au14 Au9 57.49(2) . . ?
Au1F Au14 Au10 58.355(18) . 4_655 ?
Au1F Au14 Au11 106.69(3) . . ?
Au7 Au14 Au9 109.02(2) . . ?
Au7 Au14 Au10 59.179(18) . 4_655 ?
Au7 Au14 Au11 63.656(19) . . ?
Au10 Au14 Au9 105.17(2) 4_655 . ?
Au11 Au14 Au9 60.04(2) . . ?
Au11 Au14 Au10 109.73(2) . 4_655 ?
P22 Au14 Au1C 175.20(11) . . ?
P22 Au14 Au1F 124.25(10) . . ?
P22 Au14 Au7 117.77(10) . . ?
P22 Au14 Au9 127.38(11) . . ?
P22 Au14 Au10 118.41(11) . 4_655 ?
P22 Au14 Au11 122.46(10) . . ?
Au1C Au16 Au1B 56.637(18) . . ?
Au1C Au16 Au1F 57.243(19) . . ?
Au1C Au16 Au1F 119.26(2) . 4_655 ?
Au1C Au16 Au9 57.652(19) . . ?
Au1C Au16 Au12 58.916(16) . . ?
Au1C Au16 Au18 56.588(19) . . ?
Au1F Au16 Au1B 89.28(2) 4_655 . ?
Au1F Au16 Au1B 105.63(2) . . ?
Au1F Au16 Au1F 95.38(2) . 4_655 ?
Au1F Au16 Au18 106.75(2) . . ?
Au9 Au16 Au1B 106.38(2) . . ?
Au9 Au16 Au1F 58.93(2) . . ?
Au9 Au16 Au1F 152.40(3) . 4_655 ?
Au9 Au16 Au12 108.43(2) . . ?
Au9 Au16 Au18 61.66(2) . . ?
Au12 Au16 Au1B 58.306(18) . . ?
Au12 Au16 Au1F 60.406(16) . 4_655 ?
Au12 Au16 Au1F 61.105(17) . . ?
Au12 Au16 Au18 105.19(2) . . ?
Au18 Au16 Au1B 56.887(19) . . ?
Au18 Au16 Au1F 143.16(3) . 4_655 ?
S10 Au16 Au1B 107.64(9) 4_655 . ?
S10 Au16 Au1C 163.49(8) 4_655 . ?
S10 Au16 Au1F 50.64(8) 4_655 4_655 ?
S10 Au16 Au1F 130.89(9) 4_655 . ?
S10 Au16 Au9 138.05(8) 4_655 . ?
S10 Au16 Au12 110.01(8) 4_655 . ?
S10 Au16 Au18 121.52(9) 4_655 . ?
Au1B Au18 Au6 59.566(19) . . ?
Au1B Au18 Au9 108.54(3) . . ?
Au1B Au18 Au11 108.54(2) . . ?
Au1B Au18 Au16 63.18(2) . . ?
Au1B Au18 Cd1P 151.83(3) . . ?
Au1C Au18 Au1B 60.04(2) . . ?
Au1C Au18 Au6 57.954(19) . . ?
Au1C Au18 Au9 57.59(2) . . ?
Au1C Au18 Au11 57.31(2) . . ?
Au1C Au18 Au16 60.40(2) . . ?
Au1C Au18 Cd1P 122.04(3) . . ?
Au6 Au18 Au9 108.00(3) . . ?
Au6 Au18 Cd1P 96.39(3) . . ?
Au9 Au18 Cd1P 92.08(3) . . ?
Au11 Au18 Au6 60.256(19) . . ?
Au11 Au18 Au9 60.27(2) . . ?
Au11 Au18 Cd1P 64.81(3) . . ?
Au16 Au18 Au6 109.99(2) . . ?
Au16 Au18 Au9 58.10(2) . . ?
Au16 Au18 Au11 108.07(3) . . ?
Au16 Au18 Cd1P 144.63(3) . . ?
S9 Au18 Au1B 122.54(9) . . ?
S9 Au18 Au1C 177.31(9) . . ?
S9 Au18 Au6 122.15(9) . . ?
S9 Au18 Au9 120.76(9) . . ?
S9 Au18 Au11 120.16(9) . . ?
S9 Au18 Au16 121.00(9) . . ?
S9 Au18 Cd1P 55.39(9) . . ?
Au9 Au1K Cd1P 84.27(3) . . ?
S29 Au1K Au9 46.65(10) . . ?
S29 Au1K Cd1P 130.70(11) . . ?
S29 Au1K S39 176.72(16) . . ?
S39 Au1K Au9 136.34(12) . . ?
S39 Au1K Cd1P 52.45(12) . . ?
Au11 Cd1P Au1D 75.56(3) . . ?
Au11 Cd1P Au1K 84.17(3) . . ?
Au18 Cd1P Au1D 79.17(3) . . ?
Au18 Cd1P Au11 54.85(2) . . ?
Au18 Cd1P Au1K 80.94(3) . . ?
Au1K Cd1P Au1D 157.34(4) . . ?
S9 Cd1P Au1D 88.40(8) . . ?
S9 Cd1P Au11 102.10(9) . . ?
S9 Cd1P Au18 47.28(8) . . ?
S9 Cd1P Au1K 86.03(8) . . ?
S28 Cd1P Au1D 83.58(8) . . ?
S28 Cd1P Au11 46.22(8) . . ?
S28 Cd1P Au18 101.05(9) . . ?
S28 Cd1P Au1K 89.71(9) . . ?
S28 Cd1P S9 148.31(12) . . ?
S28 Cd1P S32 100.54(13) . . ?
S28 Cd1P S39 98.88(14) . . ?
S32 Cd1P Au1D 43.40(10) . . ?
S32 Cd1P Au11 116.14(10) . . ?
S32 Cd1P Au18 114.45(10) . . ?
S32 Cd1P Au1K 159.00(10) . . ?
S32 Cd1P S9 94.27(13) . . ?
S32 Cd1P S39 115.3(2) . . ?
S39 Cd1P Au1D 158.13(17) . . ?
S39 Cd1P Au11 121.61(15) . . ?
S39 Cd1P Au18 121.15(16) . . ?
S39 Cd1P Au1K 44.40(17) . . ?
S39 Cd1P S9 99.83(14) . . ?
Au1B S1 Au10 78.34(11) . . ?
C0AA S1 Au1B 99.7(5) . . ?
C0AA S1 Au10 107.7(5) . . ?
Au18 S9 Cd1P 77.33(11) . . ?
C4BA S9 Au18 106.2(7) . . ?
C4BA S9 Cd1P 104.3(8) . . ?
Au1F S10 Au16 77.11(10) . 4_655 ?
C4AA S10 Au1F 107.6(10) . . ?
C4AA S10 Au16 117.8(7) . 4_655 ?
C6BA P11 Au7 109.2(5) . . ?
C6BA P11 C0CA 107.7(7) . . ?
C6BA P11 C3FA 108.9(7) . . ?
C0CA P11 Au7 115.8(5) . . ?
C3FA P11 Au7 113.1(5) . . ?
C3FA P11 C0CA 101.7(7) . . ?
C0BA P22 Au14 114.9(6) . . ?
C6DA P22 Au14 113.3(5) . . ?
C6DA P22 C0BA 105.3(7) . . ?
C6DA P22 C4EA 103.5(8) . . ?
C4EA P22 Au14 114.5(5) . . ?
C4EA P22 C0BA 104.2(7) . . ?
Au11 S28 Cd1P 81.45(11) . . ?
C8AA S28 Au11 107.6(5) . . ?
C8AA S28 Cd1P 104.6(5) . . ?
Au1K S29 Au9 88.9(2) . . ?
C47 S29 Au9 113.3(6) . . ?
C47 S29 Au1K 96.9(4) . . ?
Au1D S31 Au6 85.80(13) . . ?
C5BA S31 Au1D 96.9(5) . . ?
C5BA S31 Au6 107.6(5) . . ?
Au1D S32 Cd1P 86.02(13) . . ?
C3CA S32 Au1D 105.4(7) . . ?
C3CA S32 Cd1P 98.9(5) . . ?
Au1 S37 Au1 79.52(17) . 4_655 ?
C7IA S37 Au1 129.5(8) 4_655 . ?
C7IA S37 Au1 117.8(8) . . ?
C7IA S37 Au1 129.5(8) . 4_655 ?
C7IA S37 Au1 117.8(8) 4_655 4_655 ?
C7IA S37 C7IA 88.4(16) . 4_655 ?
Au1K S39 Cd1P 83.15(18) . . ?
C1FA S39 Au1K 102.4(8) . . ?
C1FA S39 Cd1P 105.5(6) . . ?
C6BA Fe2 C7BA 115.7(6) . . ?
C6BA Fe2 C1DA 41.5(6) . . ?
C6BA Fe2 C6DA 133.4(6) . . ?
C6BA Fe2 C1CA 111.2(6) . . ?
C6BA Fe2 C2DA 40.7(5) . . ?
C6BA Fe2 C0EA 146.5(7) . . ?
C7BA Fe2 C6DA 68.7(6) . . ?
C3AA Fe2 C6BA 69.0(6) . . ?
C3AA Fe2 C7BA 167.7(6) . . ?
C3AA Fe2 C1DA 40.1(6) . . ?
C3AA Fe2 C6DA 117.2(6) . . ?
C3AA Fe2 C9DA 40.7(6) . . ?
C3AA Fe2 C1CA 151.6(7) . . ?
C3AA Fe2 C2DA 68.2(7) . . ?
C3AA Fe2 C0EA 130.5(7) . . ?
C1DA Fe2 C7BA 150.3(6) . . ?
C1DA Fe2 C6DA 111.1(6) . . ?
C9DA Fe2 C6BA 69.6(6) . . ?
C9DA Fe2 C7BA 128.6(7) . . ?
C9DA Fe2 C1DA 68.6(6) . . ?
C9DA Fe2 C6DA 147.1(7) . . ?
C9DA Fe2 C1CA 167.7(7) . . ?
C9DA Fe2 C2DA 41.2(6) . . ?
C9DA Fe2 C0EA 106.5(7) . . ?
C1CA Fe2 C7BA 39.4(6) . . ?
C1CA Fe2 C1DA 120.6(6) . . ?
C1CA Fe2 C6DA 40.9(6) . . ?
C2DA Fe2 C7BA 107.4(7) . . ?
C2DA Fe2 C1DA 68.4(6) . . ?
C2DA Fe2 C6DA 171.6(6) . . ?
C2DA Fe2 C1CA 131.6(6) . . ?
C0EA Fe2 C7BA 39.6(6) . . ?
C0EA Fe2 C1DA 169.8(7) . . ?
C0EA Fe2 C6DA 67.7(7) . . ?
C0EA Fe2 C1CA 65.7(7) . . ?
C0EA Fe2 C2DA 114.4(7) . . ?
C9FA Fe2 C6BA 173.1(7) . . ?
C9FA Fe2 C7BA 68.3(7) . . ?
C9FA Fe2 C3AA 108.4(7) . . ?
C9FA Fe2 C1DA 132.5(7) . . ?
C9FA Fe2 C6DA 41.5(7) . . ?
C9FA Fe2 C9DA 112.9(7) . . ?
C9FA Fe2 C1CA 67.9(7) . . ?
C9FA Fe2 C2DA 145.1(7) . . ?
C9FA Fe2 C0EA 39.9(7) . . ?
C1BA C0AA S1 119.4(11) . . ?
C1BA C0AA C9AA 119.0(14) . . ?
C9AA C0AA S1 121.5(11) . . ?
C6AA C1BA C0AA 120.1(15) . . ?
C8BA C3BA C7AA 120.0(16) . . ?
C6CA C4BA S9 119.2(16) . . ?
C5EA C4BA S9 124.9(16) . . ?
C5EA C4BA C6CA 116.0(18) . . ?
C3DA C5BA S31 117.6(12) . . ?
C3DA C5BA C8DA 118.4(15) . . ?
C8DA C5BA S31 124.0(13) . . ?
P11 C6BA Fe2 122.6(7) . . ?
C1DA C6BA P11 123.2(11) . . ?
C1DA C6BA Fe2 69.9(9) . . ?
C2DA C6BA P11 129.9(12) . . ?
C2DA C6BA Fe2 70.3(9) . . ?
C2DA C6BA C1DA 106.9(13) . . ?
C1CA C7BA Fe2 69.7(10) . . ?
C1CA C7BA C0EA 105.9(15) . . ?
C0EA C7BA Fe2 69.2(10) . . ?
C3BA C8BA C8AA 124.9(15) . . ?
C2BA C9BA C9AA 121.3(15) . . ?
C2AA C1AA C0DA 121.4(15) . . ?
C1AA C2AA C4CA 119.2(16) . . ?
C1DA C3AA Fe2 70.8(9) . . ?
C1DA C3AA C9DA 109.9(15) . . ?
C9DA C3AA Fe2 69.8(10) . . ?
C0BA C5AA C8FA 121.5(15) . . ?
C1BA C6AA C2BA 122.6(15) . . ?
C3BA C7AA C1EA 119.0(16) . . ?
C5DA C7AA C3BA 115.6(16) . . ?
C5DA C7AA C1EA 125.3(16) . . ?
C8BA C8AA S28 125.4(11) . . ?
C8BA C8AA C4DA 115.0(14) . . ?
C4DA C8AA S28 119.6(12) . . ?
C0AA C9AA C9BA 120.2(15) . . ?
C5AA C0BA P22 120.6(13) . . ?
C5AA C0BA C5CA 120.1(16) . . ?
C5CA C0BA P22 119.2(13) . . ?
C9BA C2BA C6AA 116.9(15) . . ?
C9BA C2BA C9EA 121.5(15) . . ?
C6AA C2BA C9EA 121.6(15) . . ?
C7DA C0CA P11 119.1(11) . . ?
C0DA C0CA P11 121.4(12) . . ?
C0DA C0CA C7DA 119.5(14) . . ?
C6BA C1DA Fe2 68.5(9) . . ?
C3AA C1DA Fe2 69.0(10) . . ?
C3AA C1DA C6BA 107.6(14) . . ?
C5BA C3DA C2CA 120.4(16) . . ?
C5DA C4DA C8AA 120.2(16) . . ?
C4DA C5DA C7AA 123.9(17) . . ?
P22 C6DA Fe2 123.7(9) . . ?
C1CA C6DA P22 126.2(12) . . ?
C1CA C6DA Fe2 68.5(10) . . ?
C1CA C6DA C9FA 103.4(15) . . ?
C9FA C6DA P22 130.2(12) . . ?
C9FA C6DA Fe2 66.8(11) . . ?
C4CA C7DA C0CA 120.4(14) . . ?
C4FA C8DA C5BA 119.3(16) . . ?
C3AA C9DA Fe2 69.5(9) . . ?
C3AA C9DA C2DA 106.8(14) . . ?
C2DA C9DA Fe2 70.0(9) . . ?
C7BA C1CA Fe2 70.9(10) . . ?
C7BA C1CA C6DA 111.4(15) . . ?
C6DA C1CA Fe2 70.7(10) . . ?
C7EA C2CA C3DA 121.0(17) . . ?
C8CA C3CA S32 118.8(17) . . ?
C8CA C3CA C1HA 119.9(19) . . ?
C1HA C3CA S32 121.2(15) . . ?
C7DA C4CA C2AA 120.2(16) . . ?
C0GA C5CA C0BA 116.6(17) . . ?
C4HA C6CA C4BA 117(2) . . ?
C8EA C7CA C1HA 121(2) . . ?
C9CA C8CA C3CA 120(2) . . ?
C8CA C9CA C8EA 122(2) . . ?
C0CA C0DA C1AA 119.3(15) . . ?
C6BA C2DA Fe2 69.0(9) . . ?
C6BA C2DA C9DA 108.7(14) . . ?
C9DA C2DA Fe2 68.8(10) . . ?
C7BA C0EA Fe2 71.2(10) . . ?
C9FA C0EA Fe2 68.9(10) . . ?
C9FA C0EA C7BA 111.0(16) . . ?
C7GA C1FA S39 118.3(16) . . ?
C2HA C1FA S39 125.0(19) . . ?
C2HA C1FA C7GA 116.5(19) . . ?
C7FA C3FA P11 120.6(13) . . ?
C7FA C3FA C2EA 118.3(16) . . ?
C2EA C3FA P11 121.0(14) . . ?
C8DA C4FA C7EA 124.1(18) . . ?
C8FA C5FA C0GA 117.7(16) . . ?
C3FA C7FA C7HA 122.1(19) . . ?
C5FA C8FA C5AA 120.9(15) . . ?
C6DA C9FA Fe2 71.8(10) . . ?
C0EA C9FA Fe2 71.1(11) . . ?
C0EA C9FA C6DA 108.2(15) . . ?
C7AA C1EA C5HA 110.3(16) . . ?
C0FA C1EA C7AA 110.0(14) . . ?
C0FA C1EA C5HA 108.5(16) . . ?
C0FA C1EA C1GA 110.7(18) . . ?
C1GA C1EA C7AA 109.5(14) . . ?
C1GA C1EA C5HA 107.7(16) . . ?
C3FA C2EA C3HA 117(2) . . ?
C4BA C5EA C0JA 126(2) . . ?
C2CA C7EA C2FA 121.2(17) . . ?
C4FA C7EA C2CA 116.8(17) . . ?
C4FA C7EA C2FA 121.9(17) . . ?
C7CA C8EA C9CA 118(2) . . ?
C7CA C8EA C8 123(2) . . ?
C9CA C8EA C8 120(2) . . ?
C2BA C9EA C17 110.8(16) . . ?
C2BA C9EA C3IA 112.3(16) . . ?
C2BA C9EA C17A 112(2) . . ?
C2BA C9EA C3IB 117(2) . . ?
C7EA C2FA C6EA 106.5(16) . . ?
C6GA C2FA C6EA 108.8(18) . . ?
C6GA C2FA C7EA 113.1(18) . . ?
C1JA C2FA C6EA 108.8(18) . . ?
C1JA C2FA C7EA 109.2(17) . . ?
C1JA C2FA C6GA 110.3(19) . . ?
C5FA C0GA C5CA 123.0(17) . . ?
C3CA C1HA C7CA 119.2(19) . . ?
C3GA C3HA C2EA 120(2) . . ?
C6CA C4HA C2GA 125(2) . . ?
C3GA C7HA C7FA 120(3) . . ?
C4GA C8HA C9 117(2) . . ?
C10 C8HA C4GA 116(2) . . ?
C10 C8HA C9 127(2) . . ?
C4HA C2GA C0IA 118.4(17) . . ?
C0JA C2GA C4HA 114.4(19) . . ?
C0JA C2GA C0IA 127.1(18) . . ?
C7HA C3GA C3HA 123(3) . . ?
C8HA C4GA C2HA 127(2) . . ?
C10 C7GA C1FA 121(2) . . ?
C1FA C2HA C4GA 118(2) . . ?
C2GA C0JA C5EA 120(2) . . ?
C7 C6 C19 120.0 . . ?
C6 C7 C9HA 120.0 . . ?
C4EA C9HA C7 120.0 . . ?
C9HA C4EA P22 119.2(9) . . ?
C9HA C4EA C6HA 120.0 . . ?
C6HA C4EA P22 120.5(9) . . ?
C19 C6HA C4EA 120.0 . . ?
C6HA C19 C6 120.0 . . ?
C8EA C8 C0HA 114(2) . . ?
C8EA C8 C14 106.5(18) . . ?
C9GA C8 C8EA 112(2) . . ?
C9GA C8 C0HA 108(2) . . ?
C9GA C8 C14 110(2) . . ?
C0HA C8 C14 106(2) . . ?
C11 C9 C8HA 109(2) . . ?
C11 C9 C20 105(2) . . ?
C20 C9 C8HA 106(2) . . ?
C24 C9 C8HA 116(3) . . ?
C24 C9 C11 117(3) . . ?
C24 C9 C20 102(3) . . ?
C8HA C10 C7GA 122(3) . . ?
C13 C7IA S37 119.1(13) . . ?
C13 C7IA C104 120.0 . . ?
C104 C7IA S37 120.7(13) . . ?
C8GA C13 C7IA 120.0 . . ?
C13 C8GA C15 120.0 . . ?
C8GA C15 C3JA 123(2) . . ?
C8IA C15 C8GA 120.0 . . ?
C8IA C15 C3JA 117(2) . . ?
C104 C8IA C15 120.0 . . ?
C8IA C104 C7IA 120.0 . . ?
C4AA C4IA C5IA 120.0 . . ?
C4IA C4AA S10 117.9(17) . . ?
C4IA C4AA C3EA 120.0 . . ?
C3EA C4AA S10 122.1(17) . . ?
C5GA C3EA C4AA 120.0 . . ?
C3EA C5GA C9IA 120.0 . . ?
C5GA C9IA C1IA 120.0(8) . . ?
C5IA C9IA C5GA 120.0 . . ?
C5IA C9IA C1IA 120.0(8) . . ?
C9IA C5IA C4IA 120.0 . . ?
C49 C29 C16 113(3) . . ?
C49 C29 C31 116(2) . . ?
C49 C29 C54 104(2) . . ?
C16 C29 C31 107.7(9) . . ?
C54 C29 C16 107.8(9) . . ?
C54 C29 C31 108.0(9) . . ?
C9IA C1IA C4 115.0(16) . . ?
C9IA C1IA C5 117.8(16) . . ?
C9IA C1IA C2JA 117.0(16) . . ?
C5 C1IA C4 101.1(17) . . ?
C5 C1IA C2JA 102.9(18) . . ?
C2JA C1IA C4 100.5(17) . . ?
C42 C47 S29 118.9(7) . . ?
C42 C47 C6FA 120.0 . . ?
C6FA C47 S29 121.1(7) . . ?
C47 C42 C64 120.0 . . ?
C42 C64 C49 120.0 . . ?
C64 C49 C29 118(2) . . ?
C6IA C49 C29 122(2) . . ?
C6IA C49 C64 120.0 . . ?
C49 C6IA C6FA 120.0 . . ?
C6IA C6FA C47 120.0 . . ?
C2 C0IA C2GA 112.0(14) . . ?
C2 C0IA C3 105.5(14) . . ?
C1 C0IA C2GA 112.8(14) . . ?
C1 C0IA C2 109.2(14) . . ?
C1 C0IA C3 106.2(14) . . ?
C3 C0IA C2GA 110.8(13) . . ?
C15 C3JA C87 109(3) . . ?
C15 C3JA C100 114(4) . . ?
C33 C3JA C15 122(4) . . ?
C33 C3JA C87 104(4) . . ?
C33 C3JA C100 110(4) . . ?
C87 C3JA C100 93(3) . . ?

loop_
_geom_bond_atom_site_label_1
_geom_bond_atom_site_label_2
_geom_bond_distance
_geom_bond_site_symmetry_2
_geom_bond_publ_flag
Au1 Au1 2.9915(11) 4_655 ?
Au1 Au1B 2.8632(8) . ?
Au1 Au1C 2.8089(7) . ?
Au1 Au6 2.9216(8) . ?
Au1 Au7 2.8181(8) . ?
Au1 Au10 2.8960(8) 4_655 ?
Au1 Au12 2.8860(8) . ?
Au1 S37 2.339(4) . ?
Au1B Au1C 2.7743(8) . ?
Au1B Au6 2.8531(8) . ?
Au1B Au10 3.0065(8) . ?
Au1B Au12 2.8539(6) . ?
Au1B Au16 3.0009(8) . ?
Au1B Au18 2.8166(8) . ?
Au1B S1 2.373(3) . ?
Au1C Au1F 2.7522(8) . ?
Au1C Au6 2.7429(8) . ?
Au1C Au7 2.7149(7) . ?
Au1C Au9 2.7414(7) . ?
Au1C Au10 2.7891(8) 4_655 ?
Au1C Au11 2.7133(7) . ?
Au1C Au12 2.7989(5) . ?
Au1C Au14 2.7224(8) . ?
Au1C Au16 2.8398(7) . ?
Au1C Au18 2.7262(8) . ?
Au1D Au6 3.1754(9) . ?
Au1D Cd1P 3.3458(12) . ?
Au1D S31 2.309(4) . ?
Au1D S32 2.304(4) . ?
Au1F Au9 2.8292(9) . ?
Au1F Au10 2.8452(8) 4_655 ?
Au1F Au12 2.9262(7) . ?
Au1F Au14 2.8984(8) . ?
Au1F Au16 2.9622(8) 4_655 ?
Au1F Au16 2.9044(9) . ?
Au1F S10 2.350(4) . ?
Au6 Au7 2.8718(8) . ?
Au6 Au11 2.9338(8) . ?
Au6 Au18 2.9243(8) . ?
Au6 S31 2.356(3) . ?
Au7 Au10 2.8854(8) 4_655 ?
Au7 Au11 3.0657(8) . ?
Au7 Au14 2.9059(7) . ?
Au7 P11 2.282(3) . ?
Au9 Au11 2.9475(8) . ?
Au9 Au14 2.9824(9) . ?
Au9 Au16 2.8459(8) . ?
Au9 Au18 2.9504(9) . ?
Au9 Au1K 3.2453(12) . ?
Au9 S29 2.360(4) . ?
Au10 Au1 2.8959(8) 4_655 ?
Au10 Au1C 2.7891(8) 4_655 ?
Au10 Au1F 2.8453(8) 4_655 ?
Au10 Au7 2.8855(8) 4_655 ?
Au10 Au12 2.9027(6) . ?
Au10 Au14 2.9374(8) 4_655 ?
Au10 S1 2.387(4) . ?
Au11 Au14 2.9073(9) . ?
Au11 Au18 2.9207(8) . ?
Au11 Cd1P 3.2325(13) . ?
Au11 S28 2.360(4) . ?
Au12 Au1 2.8859(8) 4_655 ?
Au12 Au1B 2.8540(6) 4_655 ?
Au12 Au1C 2.7989(5) 4_655 ?
Au12 Au1F 2.9262(7) 4_655 ?
Au12 Au10 2.9028(6) 4_655 ?
Au12 Au16 2.8515(8) 4_655 ?
Au12 Au16 2.8514(8) . ?
Au14 Au10 2.9373(8) 4_655 ?
Au14 P22 2.281(4) . ?
Au16 Au1F 2.9621(8) 4_655 ?
Au16 Au18 2.9103(9) . ?
Au16 S10 2.403(3) 4_655 ?
Au18 Cd1P 3.1045(12) . ?
Au18 S9 2.338(4) . ?
Au1K Cd1P 3.2531(15) . ?
Au1K S29 2.272(8) . ?
Au1K S39 2.292(8) . ?
Cd1P S9 2.619(4) . ?
Cd1P S28 2.588(4) . ?
Cd1P S32 2.591(4) . ?
Cd1P S39 2.598(5) . ?
S1 C0AA 1.796(14) . ?
S9 C4BA 1.769(18) . ?
S10 Au16 2.403(3) 4_655 ?
S10 C4AA 1.72(2) . ?
P11 C6BA 1.761(15) . ?
P11 C0CA 1.822(15) . ?
P11 C3FA 1.805(15) . ?
P22 C0BA 1.836(17) . ?
P22 C6DA 1.775(18) . ?
P22 C4EA 1.811(11) . ?
S28 C8AA 1.755(15) . ?
S29 C47 1.758(19) . ?
S31 C5BA 1.802(16) . ?
S32 C3CA 1.80(2) . ?
S37 Au1 2.339(4) 4_655 ?
S37 C7IA 1.556(15) . ?
S37 C7IA 1.556(15) 4_655 ?
S39 C1FA 1.786(19) . ?
Fe2 C6BA 2.051(16) . ?
Fe2 C7BA 2.084(16) . ?
Fe2 C3AA 2.046(16) . ?
Fe2 C1DA 2.070(17) . ?
Fe2 C6DA 2.098(19) . ?
Fe2 C9DA 2.051(18) . ?
Fe2 C1CA 2.068(18) . ?
Fe2 C2DA 2.067(16) . ?
Fe2 C0EA 2.058(18) . ?
Fe2 C9FA 2.030(19) . ?
C0AA C1BA 1.38(2) . ?
C0AA C9AA 1.38(2) . ?
C1BA C6AA 1.36(2) . ?
C3BA C8BA 1.34(2) . ?
C3BA C7AA 1.44(2) . ?
C4BA C6CA 1.40(3) . ?
C4BA C5EA 1.33(3) . ?
C5BA C3DA 1.39(2) . ?
C5BA C8DA 1.42(2) . ?
C6BA C1DA 1.46(2) . ?
C6BA C2DA 1.43(2) . ?
C7BA C1CA 1.40(2) . ?
C7BA C0EA 1.40(2) . ?
C8BA C8AA 1.38(2) . ?
C9BA C9AA 1.40(2) . ?
C9BA C2BA 1.37(2) . ?
C1AA C2AA 1.37(2) . ?
C1AA C0DA 1.42(2) . ?
C2AA C4CA 1.39(2) . ?
C3AA C1DA 1.41(2) . ?
C3AA C9DA 1.42(2) . ?
C5AA C0BA 1.32(2) . ?
C5AA C8FA 1.41(2) . ?
C6AA C2BA 1.40(2) . ?
C7AA C5DA 1.38(2) . ?
C7AA C1EA 1.54(2) . ?
C8AA C4DA 1.43(2) . ?
C0BA C5CA 1.42(2) . ?
C2BA C9EA 1.52(2) . ?
C0CA C7DA 1.41(2) . ?
C0CA C0DA 1.37(2) . ?
C3DA C2CA 1.40(2) . ?
C4DA C5DA 1.35(2) . ?
C6DA C1CA 1.46(2) . ?
C6DA C9FA 1.46(2) . ?
C7DA C4CA 1.39(2) . ?
C8DA C4FA 1.35(2) . ?
C9DA C2DA 1.45(2) . ?
C2CA C7EA 1.40(2) . ?
C3CA C8CA 1.37(3) . ?
C3CA C1HA 1.38(3) . ?
C5CA C0GA 1.41(2) . ?
C6CA C4HA 1.39(3) . ?
C7CA C8EA 1.36(3) . ?
C7CA C1HA 1.43(2) . ?
C8CA C9CA 1.35(3) . ?
C9CA C8EA 1.41(3) . ?
C0EA C9FA 1.40(3) . ?
C1FA C7GA 1.40(3) . ?
C1FA C2HA 1.34(3) . ?
C3FA C7FA 1.36(2) . ?
C3FA C2EA 1.41(2) . ?
C4FA C7EA 1.38(2) . ?
C5FA C8FA 1.35(2) . ?
C5FA C0GA 1.38(3) . ?
C7FA C7HA 1.40(3) . ?
C1EA C0FA 1.51(3) . ?
C1EA C5HA 1.54(3) . ?
C1EA C1GA 1.52(3) . ?
C2EA C3HA 1.47(3) . ?
C5EA C0JA 1.37(3) . ?
C6EA C2FA 1.57(3) . ?
C7EA C2FA 1.54(3) . ?
C8EA C8 1.52(3) . ?
C9EA C17 1.54(3) . ?
C9EA C2IA 1.44(3) . ?
C9EA C3IA 1.59(3) . ?
C9EA C17A 1.53(3) . ?
C9EA C2IB 1.44(3) . ?
C9EA C3IB 1.59(3) . ?
C2FA C6GA 1.52(3) . ?
C2FA C1JA 1.51(3) . ?
C3HA C3GA 1.34(3) . ?
C4HA C2GA 1.41(3) . ?
C7HA C3GA 1.28(3) . ?
C8HA C4GA 1.32(3) . ?
C8HA C9 1.58(4) . ?
C8HA C10 1.29(3) . ?
C2GA C0JA 1.34(3) . ?
C2GA C0IA 1.508(10) . ?
C4GA C2HA 1.36(3) . ?
C7GA C10 1.36(3) . ?
C9GA C8 1.49(3) . ?
C0HA C8 1.56(3) . ?
C6 C7 1.3900 . ?
C6 C19 1.3900 . ?
C7 C9HA 1.3900 . ?
C9HA C4EA 1.3900 . ?
C4EA C6HA 1.3900 . ?
C6HA C19 1.3900 . ?
C8 C14 1.58(3) . ?
C9 C11 1.51(4) . ?
C9 C20 1.57(4) . ?
C9 C24 1.41(5) . ?
C7IA C13 1.3900 . ?
C7IA C104 1.3900 . ?
C13 C8GA 1.3900 . ?
C8GA C15 1.3900 . ?
C15 C8IA 1.3900 . ?
C15 C3JA 1.52(5) . ?
C8IA C104 1.3900 . ?
C4IA C4AA 1.3900 . ?
C4IA C5IA 1.3900 . ?
C4AA C3EA 1.3900 . ?
C3EA C5GA 1.3900 . ?
C5GA C9IA 1.3900 . ?
C9IA C5IA 1.3900 . ?
C9IA C1IA 1.503(10) . ?
C29 C49 1.500(10) . ?
C29 C16 1.548(9) . ?
C29 C31 1.549(9) . ?
C29 C54 1.545(9) . ?
C4 C1IA 1.569(19) . ?
C1IA C5 1.549(10) . ?
C1IA C2JA 1.56(2) . ?
C47 C42 1.3900 . ?
C47 C6FA 1.3900 . ?
C42 C64 1.3900 . ?
C64 C49 1.3900 . ?
C49 C6IA 1.3900 . ?
C6IA C6FA 1.3900 . ?
C2 C0IA 1.48(2) . ?
C0IA C1 1.47(2) . ?
C0IA C3 1.51(2) . ?
C3JA C33 1.42(6) . ?
C3JA C87 1.60(6) . ?
C3JA C100 1.62(7) . ?

loop_
_geom_torsion_atom_site_label_1
_geom_torsion_atom_site_label_2
_geom_torsion_atom_site_label_3
_geom_torsion_atom_site_label_4
_geom_torsion
_geom_torsion_site_symmetry_1
_geom_torsion_site_symmetry_2
_geom_torsion_site_symmetry_3
_geom_torsion_site_symmetry_4
_geom_torsion_publ_flag
Au1 S37 C7IA C13 96.3(13) 4_655 . . . ?
Au1 S37 C7IA C13 -3.4(15) . . . . ?
Au1 S37 C7IA C104 172.3(10) . . . . ?
Au1 S37 C7IA C104 -88.0(13) 4_655 . . . ?
Au1B S1 C0AA C1BA 65.7(13) . . . . ?
Au1B S1 C0AA C9AA -118.8(12) . . . . ?
Au1D S31 C5BA C3DA 95.9(13) . . . . ?
Au1D S31 C5BA C8DA -80.1(15) . . . . ?
Au1D S32 C3CA C8CA 170.2(12) . . . . ?
Au1D S32 C3CA C1HA -8.7(15) . . . . ?
Au1F S10 C4AA C4IA 34.0(10) . . . . ?
Au1F S10 C4AA C3EA -144.7(8) . . . . ?
Au6 S31 C5BA C3DA -176.3(12) . . . . ?
Au6 S31 C5BA C8DA 7.7(16) . . . . ?
Au7 P11 C6BA Fe2 68.7(8) . . . . ?
Au7 P11 C6BA C1DA -17.3(14) . . . . ?
Au7 P11 C6BA C2DA 159.4(13) . . . . ?
Au7 P11 C0CA C7DA -6.8(13) . . . . ?
Au7 P11 C0CA C0DA 172.8(11) . . . . ?
Au7 P11 C3FA C7FA -50.8(16) . . . . ?
Au7 P11 C3FA C2EA 133.4(13) . . . . ?
Au9 S29 C47 C42 -163.3(10) . . . . ?
Au9 S29 C47 C6FA 16.6(10) . . . . ?
Au10 S1 C0AA C1BA 146.5(11) . . . . ?
Au10 S1 C0AA C9AA -38.0(14) . . . . ?
Au11 S28 C8AA C8BA -22.5(15) . . . . ?
Au11 S28 C8AA C4DA 158.2(12) . . . . ?
Au14 P22 C0BA C5AA -14.4(15) . . . . ?
Au14 P22 C0BA C5CA 167.0(12) . . . . ?
Au14 P22 C6DA Fe2 66.8(9) . . . . ?
Au14 P22 C6DA C1CA -19.8(17) . . . . ?
Au14 P22 C6DA C9FA 153.5(15) . . . . ?
Au14 P22 C4EA C9HA -41.1(9) . . . . ?
Au14 P22 C4EA C6HA 146.0(7) . . . . ?
Au16 S10 C4AA C4IA -50.5(9) 4_655 . . . ?
Au16 S10 C4AA C3EA 130.8(5) 4_655 . . . ?
Au18 S9 C4BA C6CA 154.3(18) . . . . ?
Au18 S9 C4BA C5EA -25(2) . . . . ?
Au1K S29 C47 C42 104.9(10) . . . . ?
Au1K S29 C47 C6FA -75.2(10) . . . . ?
Au1K S39 C1FA C7GA 170.2(17) . . . . ?
Au1K S39 C1FA C2HA -16(2) . . . . ?
Cd1P S9 C4BA C6CA 74(2) . . . . ?
Cd1P S9 C4BA C5EA -106(2) . . . . ?
Cd1P S28 C8AA C8BA -108.0(13) . . . . ?
Cd1P S28 C8AA C4DA 72.7(13) . . . . ?
Cd1P S32 C3CA C8CA 81.9(13) . . . . ?
Cd1P S32 C3CA C1HA -97.0(14) . . . . ?
Cd1P S39 C1FA C7GA 84.0(18) . . . . ?
Cd1P S39 C1FA C2HA -102.1(19) . . . . ?
S1 C0AA C1BA C6AA 175.9(12) . . . . ?
S1 C0AA C9AA C9BA -176.5(12) . . . . ?
S9 C4BA C6CA C4HA -175.6(19) . . . . ?
S9 C4BA C5EA C0JA 173(2) . . . . ?
S10 C4AA C3EA C5GA 178.7(7) . . . . ?
P11 C6BA C1DA Fe2 116.5(11) . . . . ?
P11 C6BA C1DA C3AA 174.6(11) . . . . ?
P11 C6BA C2DA Fe2 -116.4(13) . . . . ?
P11 C6BA C2DA C9DA -173.9(13) . . . . ?
P11 C0CA C7DA C4CA -177.2(13) . . . . ?
P11 C0CA C0DA C1AA 177.8(12) . . . . ?
P11 C3FA C7FA C7HA -176.2(16) . . . . ?
P11 C3FA C2EA C3HA 178.5(15) . . . . ?
P22 C0BA C5CA C0GA 176.8(15) . . . . ?
P22 C6DA C1CA Fe2 116.7(14) . . . . ?
P22 C6DA C1CA C7BA 176.1(13) . . . . ?
P22 C6DA C9FA Fe2 -115.3(15) . . . . ?
P22 C6DA C9FA C0EA -177.5(15) . . . . ?
P22 C4EA C6HA C19 172.8(11) . . . . ?
S28 C8AA C4DA C5DA -176.9(14) . . . . ?
S29 C47 C42 C64 179.8(6) . . . . ?
S29 C47 C6FA C6IA -179.8(6) . . . . ?
S31 C5BA C3DA C2CA -173.0(14) . . . . ?
S31 C5BA C8DA C4FA 173.3(15) . . . . ?
S32 C3CA C8CA C9CA 177.3(14) . . . . ?
S32 C3CA C1HA C7CA -178.7(12) . . . . ?
S37 C7IA C13 C8GA 175.7(16) . . . . ?
S37 C7IA C104 C8IA -175.7(16) . . . . ?
S39 C1FA C7GA C10 172(2) . . . . ?
S39 C1FA C2HA C4GA -172.4(19) . . . . ?
Fe2 C6BA C1DA C3AA 58.1(11) . . . . ?
Fe2 C6BA C2DA C9DA -57.4(12) . . . . ?
Fe2 C7BA C1CA C6DA -59.2(12) . . . . ?
Fe2 C7BA C0EA C9FA 57.5(14) . . . . ?
Fe2 C3AA C1DA C6BA -57.8(11) . . . . ?
Fe2 C3AA C9DA C2DA 60.4(12) . . . . ?
Fe2 C6DA C1CA C7BA 59.3(12) . . . . ?
Fe2 C6DA C9FA C0EA -62.2(14) . . . . ?
Fe2 C9DA C2DA C6BA 57.6(11) . . . . ?
Fe2 C0EA C9FA C6DA 62.6(12) . . . . ?
C0AA C1BA C6AA C2BA 0(2) . . . . ?
C1BA C0AA C9AA C9BA -1(2) . . . . ?
C1BA C6AA C2BA C9BA 0(2) . . . . ?
C1BA C6AA C2BA C9EA 178.4(15) . . . . ?
C3BA C8BA C8AA S28 -178.7(13) . . . . ?
C3BA C8BA C8AA C4DA 1(2) . . . . ?
C3BA C7AA C5DA C4DA 5(3) . . . . ?
C3BA C7AA C1EA C0FA 61(2) . . . . ?
C3BA C7AA C1EA C5HA -179.4(16) . . . . ?
C3BA C7AA C1EA C1GA -61(2) . . . . ?
C4BA C6CA C4HA C2GA 4(4) . . . . ?
C4BA C5EA C0JA C2GA 1(4) . . . . ?
C5BA C3DA C2CA C7EA -2(3) . . . . ?
C5BA C8DA C4FA C7EA 1(3) . . . . ?
C6BA P11 C0CA C7DA 115.7(12) . . . . ?
C6BA P11 C0CA C0DA -64.7(14) . . . . ?
C6BA P11 C3FA C7FA -172.4(14) . . . . ?
C6BA P11 C3FA C2EA 11.8(16) . . . . ?
C7BA C0EA C9FA Fe2 -58.8(14) . . . . ?
C7BA C0EA C9FA C6DA 4(2) . . . . ?
C8BA C3BA C7AA C5DA 0(2) . . . . ?
C8BA C3BA C7AA C1EA -179.9(15) . . . . ?
C8BA C8AA C4DA C5DA 4(2) . . . . ?
C1AA C2AA C4CA C7DA 2(3) . . . . ?
C2AA C1AA C0DA C0CA 2(3) . . . . ?
C3AA C9DA C2DA Fe2 -60.1(12) . . . . ?
C3AA C9DA C2DA C6BA -2.5(19) . . . . ?
C5AA C0BA C5CA C0GA -2(3) . . . . ?
C7AA C3BA C8BA C8AA -2(2) . . . . ?
C8AA C4DA C5DA C7AA -7(3) . . . . ?
C9AA C0AA C1BA C6AA 0(2) . . . . ?
C9AA C9BA C2BA C6AA 0(2) . . . . ?
C9AA C9BA C2BA C9EA -179.0(15) . . . . ?
C0BA P22 C6DA Fe2 -59.5(11) . . . . ?
C0BA P22 C6DA C1CA -146.1(15) . . . . ?
C0BA P22 C6DA C9FA 27.1(19) . . . . ?
C0BA P22 C4EA C9HA 85.1(9) . . . . ?
C0BA P22 C4EA C6HA -87.8(10) . . . . ?
C0BA C5AA C8FA C5FA 0(3) . . . . ?
C0BA C5CA C0GA C5FA -1(3) . . . . ?
C2BA C9BA C9AA C0AA 1(2) . . . . ?
C0CA P11 C6BA Fe2 -57.8(10) . . . . ?
C0CA P11 C6BA C1DA -143.8(13) . . . . ?
C0CA P11 C6BA C2DA 32.8(16) . . . . ?
C0CA P11 C3FA C7FA 74.1(15) . . . . ?
C0CA P11 C3FA C2EA -101.7(15) . . . . ?
C0CA C7DA C4CA C2AA -3(3) . . . . ?
C1DA C6BA C2DA Fe2 60.6(11) . . . . ?
C1DA C6BA C2DA C9DA 3.2(18) . . . . ?
C1DA C3AA C9DA Fe2 -59.6(12) . . . . ?
C1DA C3AA C9DA C2DA 1(2) . . . . ?
C3DA C5BA C8DA C4FA -3(3) . . . . ?
C3DA C2CA C7EA C4FA 0(3) . . . . ?
C3DA C2CA C7EA C2FA 176.9(18) . . . . ?
C5DA C7AA C1EA C0FA -119(2) . . . . ?
C5DA C7AA C1EA C5HA 1(3) . . . . ?
C5DA C7AA C1EA C1GA 119(2) . . . . ?
C6DA P22 C0BA C5AA 111.0(14) . . . . ?
C6DA P22 C0BA C5CA -67.6(15) . . . . ?
C6DA P22 C4EA C9HA -164.9(9) . . . . ?
C6DA P22 C4EA C6HA 22.2(10) . . . . ?
C7DA C0CA C0DA C1AA -3(2) . . . . ?
C8DA C5BA C3DA C2CA 3(3) . . . . ?
C8DA C4FA C7EA C2CA 0(3) . . . . ?
C8DA C4FA C7EA C2FA -176.2(19) . . . . ?
C9DA C3AA C1DA Fe2 59.0(13) . . . . ?
C9DA C3AA C1DA C6BA 1.2(19) . . . . ?
C1CA C7BA C0EA Fe2 -60.4(11) . . . . ?
C1CA C7BA C0EA C9FA -3(2) . . . . ?
C9BA C2BA C9EA C2IAa 116(2) . . . . ?
C9BA C2BA C9EA C2IBb 60(3) . . . . ?
C9BA C2BA C9EA C3IAa -7(3) . . . . ?
C9BA C2BA C9EA C3IBb -52(3) . . . . ?
C9BA C2BA C9EA C17Ab 174(3) . . . . ?
C6AA C2BA C9EA C2IBb -118(3) . . . . ?
C6AA C2BA C9EA C2IAa -63(2) . . . . ?
C6AA C2BA C9EA C3IAa 174.0(18) . . . . ?
C6AA C2BA C9EA C17Ab -4(3) . . . . ?
C6AA C2BA C9EA C3IBb 130(3) . . . . ?
C1CA C6DA C9FA Fe2 59.1(11) . . . . ?
C1CA C6DA C9FA C0EA -3(2) . . . . ?
C2CA C7EA C2FA C6EA 115(2) . . . . ?
C2CA C7EA C2FA C6GA -5(3) . . . . ?
C2CA C7EA C2FA C1JA -128(2) . . . . ?
C3CA C8CA C9CA C8EA 2(3) . . . . ?
C6CA C4BA C5EA C0JA -7(4) . . . . ?
C6CA C4HA C2GA C0JA -9(4) . . . . ?
C6CA C4HA C2GA C0IA 168(2) . . . . ?
C7CA C8EA C8 C9GA 11(3) . . . . ?
C7CA C8EA C8 C0HA 134(2) . . . . ?
C7CA C8EA C8 C14 -110(2) . . . . ?
C8CA C3CA C1HA C7CA 2(2) . . . . ?
C8CA C9CA C8EA C7CA 1(3) . . . . ?
C8CA C9CA C8EA C8 -178.8(17) . . . . ?
C9CA C8EA C8 C9GA -169.8(18) . . . . ?
C9CA C8EA C8 C0HA -46(3) . . . . ?
C9CA C8EA C8 C14 70(3) . . . . ?
C0DA C1AA C2AA C4CA -1(3) . . . . ?
C0DA C0CA C7DA C4CA 3(2) . . . . ?
C2DA C6BA C1DA Fe2 -60.9(10) . . . . ?
C2DA C6BA C1DA C3AA -2.7(17) . . . . ?
C0EA C7BA C1CA Fe2 60.1(12) . . . . ?
C0EA C7BA C1CA C6DA 1(2) . . . . ?
C1FA C7GA C10 C8HA 1(5) . . . . ?
C3FA P11 C6BA Fe2 -167.4(8) . . . . ?
C3FA P11 C6BA C1DA 106.6(13) . . . . ?
C3FA P11 C6BA C2DA -76.8(15) . . . . ?
C3FA P11 C0CA C7DA -129.8(12) . . . . ?
C3FA P11 C0CA C0DA 49.8(14) . . . . ?
C3FA C7FA C7HA C3GA -3(4) . . . . ?
C3FA C2EA C3HA C3GA -2(3) . . . . ?
C4FA C7EA C2FA C6EA -69(2) . . . . ?
C4FA C7EA C2FA C6GA 172(2) . . . . ?
C4FA C7EA C2FA C1JA 49(3) . . . . ?
C7FA C3FA C2EA C3HA 3(3) . . . . ?
C7FA C7HA C3GA C3HA 3(4) . . . . ?
C8FA C5AA C0BA P22 -176.6(13) . . . . ?
C8FA C5AA C0BA C5CA 2(3) . . . . ?
C8FA C5FA C0GA C5CA 3(3) . . . . ?
C9FA C6DA C1CA Fe2 -58.0(11) . . . . ?
C9FA C6DA C1CA C7BA 1.3(19) . . . . ?
C1EA C7AA C5DA C4DA -175.6(17) . . . . ?
C2EA C3FA C7FA C7HA 0(3) . . . . ?
C2EA C3HA C3GA C7HA -1(4) . . . . ?
C5EA C4BA C6CA C4HA 4(4) . . . . ?
C8EA C7CA C1HA C3CA 1(3) . . . . ?
C0GA C5FA C8FA C5AA -2(3) . . . . ?
C1HA C3CA C8CA C9CA -4(3) . . . . ?
C1HA C7CA C8EA C9CA -2(3) . . . . ?
C1HA C7CA C8EA C8 177.4(17) . . . . ?
C4HA C2GA C0JA C5EA 7(4) . . . . ?
C4HA C2GA C0IA C2 65(2) . . . . ?
C4HA C2GA C0IA C1 -171(2) . . . . ?
C4HA C2GA C0IA C3 -53(2) . . . . ?
C8HA C4GA C2HA C1FA 1(4) . . . . ?
C4GA C8HA C9 C11 87(3) . . . . ?
C4GA C8HA C9 C20 -160(2) . . . . ?
C4GA C8HA C9 C24 -48(4) . . . . ?
C4GA C8HA C10 C7GA 2(4) . . . . ?
C7GA C1FA C2HA C4GA 2(4) . . . . ?
C2HA C1FA C7GA C10 -2(4) . . . . ?
C0JA C2GA C0IA C2 -118(2) . . . . ?
C0JA C2GA C0IA C1 6(3) . . . . ?
C0JA C2GA C0IA C3 124(2) . . . . ?
C6 C7 C9HA C4EA 0.0 . . . . ?
C7 C6 C19 C6HA 0.0 . . . . ?
C7 C9HA C4EA P22 -172.9(11) . . . . ?
C7 C9HA C4EA C6HA 0.0 . . . . ?
C9HA C4EA C6HA C19 0.0 . . . . ?
C4EA P22 C0BA C5AA -140.4(14) . . . . ?
C4EA P22 C0BA C5CA 41.0(15) . . . . ?
C4EA P22 C6DA Fe2 -168.6(8) . . . . ?
C4EA P22 C6DA C1CA 104.8(16) . . . . ?
C4EA P22 C6DA C9FA -81.9(18) . . . . ?
C4EA C6HA C19 C6 0.0 . . . . ?
C19 C6 C7 C9HA 0.0 . . . . ?
C9 C8HA C4GA C2HA 179(3) . . . . ?
C9 C8HA C10 C7GA -180(3) . . . . ?
C10 C8HA C4GA C2HA -3(4) . . . . ?
C10 C8HA C9 C11 -91(3) . . . . ?
C10 C8HA C9 C20 22(4) . . . . ?
C10 C8HA C9 C24 134(4) . . . . ?
C7IA S37 C7IA C13 -138.2(18) 4_655 . . . ?
C7IA S37 C7IA C104 37.5(10) 4_655 . . . ?
C7IA C13 C8GA C15 0.0 . . . . ?
C13 C7IA C104 C8IA 0.0 . . . . ?
C13 C8GA C15 C8IA 0.0 . . . . ?
C13 C8GA C15 C3JA -178.6(9) . . . . ?
C8GA C15 C8IA C104 0.0 . . . . ?
C8GA C15 C3JA C33 -126(4) . . . . ?
C8GA C15 C3JA C87 113(3) . . . . ?
C8GA C15 C3JA C100 10(3) . . . . ?
C15 C8IA C104 C7IA 0.0 . . . . ?
C8IA C15 C3JA C33 55(4) . . . . ?
C8IA C15 C3JA C87 -66(3) . . . . ?
C8IA C15 C3JA C100 -168(3) . . . . ?
C104 C7IA C13 C8GA 0.0 . . . . ?
C4IA C4AA C3EA C5GA 0.0 . . . . ?
C4AA C4IA C5IA C9IA 0.0 . . . . ?
C4AA C3EA C5GA C9IA 0.0 . . . . ?
C3EA C5GA C9IA C5IA 0.0 . . . . ?
C3EA C5GA C9IA C1IA -178.4(7) . . . . ?
C5GA C9IA C5IA C4IA 0.0 . . . . ?
C5GA C9IA C1IA C4 60.8(15) . . . . ?
C5GA C9IA C1IA C5 -58.2(15) . . . . ?
C5GA C9IA C1IA C2JA 178.4(13) . . . . ?
C5IA C4IA C4AA S10 -178.7(6) . . . . ?
C5IA C4IA C4AA C3EA 0.0 . . . . ?
C5IA C9IA C1IA C4 -117.6(15) . . . . ?
C5IA C9IA C1IA C5 123.4(14) . . . . ?
C5IA C9IA C1IA C2JA 0.0(15) . . . . ?
C29 C49 C6IA C6FA -178.9(18) . . . . ?
C1IA C9IA C5IA C4IA 178.4(7) . . . . ?
C47 C42 C64 C49 0.0 . . . . ?
C42 C47 C6FA C6IA 0.0 . . . . ?
C42 C64 C49 C29 179.0(17) . . . . ?
C42 C64 C49 C6IA 0.0 . . . . ?
C64 C49 C6IA C6FA 0.0 . . . . ?
C49 C6IA C6FA C47 0.0 . . . . ?
C6FA C47 C42 C64 0.0 . . . . ?
C16 C29 C49 C64 -1(2) . . . . ?
C16 C29 C49 C6IA 177.7(17) . . . . ?
C31 C29 C49 C64 -126.3(18) . . . . ?
C31 C29 C49 C6IA 53(2) . . . . ?
C54 C29 C49 C64 115.4(18) . . . . ?
C54 C29 C49 C6IA -66(2) . . . . ?
C0IA C2GA C0JA C5EA -171(2) . . . . ?
C3JA C15 C8IA C104 178.7(8) . . . . ?
